data_7008784
loop_
_publ_author_name
'Cotton, F. Albert'
'Murillo, Carlos A.'
'Yu, Rongmin'

_publ_section_title
;
 Deliberate synthesis of the preselected enantiomer of an enantiorigid
 molecule with pure rotational symmetry T.
;
_journal_issue 19
_journal_name_full 'Dalton transactions (Cambridge, England : 2003)'
_journal_page_first 3161
_journal_page_last 3165
_journal_paper_doi 10.1039/b507998e
_journal_year 2005
_chemical_formula_moiety 'Rh12 (C18 H14 P)12 (C5 H5 N )12 (C9 H3 O6 )4 C9 N B F4 (CH2 Cl2 )4'
_chemical_formula_sum 'C324 H268 Cl8 N13 O24 P12 Rh12'
_chemical_formula_weight 6617.67
_chemical_name_systematic
;
?
;
_space_group_IT_number 4
_symmetry_cell_setting monoclinic
_symmetry_space_group_name_Hall 'P 2yb'
_symmetry_space_group_name_H-M 'P 1 21 1'
_atom_sites_solution_hydrogens geom
_atom_sites_solution_primary direct
_atom_sites_solution_secondary difmap
_audit_creation_method SHELXL-97
_cell_angle_alpha 90.00
_cell_angle_beta 101.917(9)
_cell_angle_gamma 90.00
_cell_formula_units_Z 2
_cell_length_a 28.900(15)
_cell_length_b 23.140(11)
_cell_length_c 32.715(16)
_cell_measurement_reflns_used 6852
_cell_measurement_temperature 183(2)
_cell_measurement_theta_max 20.15
_cell_measurement_theta_min 2.32
_cell_volume 21407(18)
_computing_cell_refinement SAINT
_computing_data_collection SMART
_computing_data_reduction SAINT
_computing_molecular_graphics 'SHELXTL (Siemens, 1996)'
_computing_publication_material CIFTAB
_computing_structure_refinement 'SHELXL-97 (Sheldrick, 1997)'
_computing_structure_solution 'SHELXS-97 (Sheldrick, 1990)'
_diffrn_ambient_temperature 183(2)
_diffrn_detector_area_resol_mean '8.33 mm ^-1^'
_diffrn_measured_fraction_theta_full 0.980
_diffrn_measured_fraction_theta_max 0.980
_diffrn_measurement_device_type 'Bruker SMART 1000'
_diffrn_measurement_method 'W/ scans'
_diffrn_radiation_monochromator graphite
_diffrn_radiation_source 'Normal-focus sealed tube'
_diffrn_radiation_type MoK\a
_diffrn_radiation_wavelength 0.71073
_diffrn_reflns_av_R_equivalents 0.1917
_diffrn_reflns_av_sigmaI/netI 0.2082
_diffrn_reflns_limit_h_max 27
_diffrn_reflns_limit_h_min -27
_diffrn_reflns_limit_k_max 21
_diffrn_reflns_limit_k_min -22
_diffrn_reflns_limit_l_max 30
_diffrn_reflns_limit_l_min -31
_diffrn_reflns_number 65594
_diffrn_reflns_theta_full 20.24
_diffrn_reflns_theta_max 20.24
_diffrn_reflns_theta_min 1.44
_diffrn_standards_decay_% 0
_diffrn_standards_interval_count 0
_diffrn_standards_interval_time 0
_diffrn_standards_number 'none (area detector data)'
_exptl_absorpt_coefficient_mu 0.590
_exptl_absorpt_correction_T_max 0.9063
_exptl_absorpt_correction_T_min 0.7335
_exptl_absorpt_correction_type multi-scan
_exptl_absorpt_process_details sadabs
_exptl_crystal_colour orange
_exptl_crystal_density_diffrn 1.027
_exptl_crystal_density_method 'not measured'
_exptl_crystal_description stick
_exptl_crystal_F_000 6702
_exptl_crystal_size_max 0.56
_exptl_crystal_size_mid 0.19
_exptl_crystal_size_min 0.17
_refine_diff_density_max 4.519
_refine_diff_density_min -3.849
_refine_diff_density_rms 0.298
_refine_ls_abs_structure_details 'Flack H D (1983), Acta Cryst. A39, 876-881'
_refine_ls_abs_structure_Flack 0.11(8)
_refine_ls_extinction_method none
_refine_ls_goodness_of_fit_ref 1.467
_refine_ls_hydrogen_treatment mixed
_refine_ls_matrix_type full
_refine_ls_number_parameters 912
_refine_ls_number_reflns 36643
_refine_ls_number_restraints 56
_refine_ls_restrained_S_all 1.466
_refine_ls_R_factor_all 0.2454
_refine_ls_R_factor_gt 0.1858
_refine_ls_shift/su_max 0.002
_refine_ls_shift/su_mean 0.000
_refine_ls_structure_factor_coef Fsqd
_refine_ls_weighting_details 'calc w=1/[\s^2^(Fo^2^)+(0.2000P)^2^+0.0000P] where P=(Fo^2^+2Fc^2^)/3'
_refine_ls_weighting_scheme calc
_refine_ls_wR_factor_gt 0.4223
_refine_ls_wR_factor_ref 0.4582
_reflns_number_gt 23742
_reflns_number_total 36643
_reflns_threshold_expression >2sigma(I)
_cod_data_source_file b507998e.txt
_cod_data_source_block xl
_cod_original_cell_volume 21406(18)
_cod_original_sg_symbol_H-M P2(1)
_cod_database_code 7008784

loop_
_symmetry_equiv_pos_as_xyz
'x, y, z'
'-x, y+1/2, -z'

loop_
_atom_site_label
_atom_site_type_symbol
_atom_site_fract_x
_atom_site_fract_y
_atom_site_fract_z
_atom_site_U_iso_or_equiv
_atom_site_adp_type
_atom_site_occupancy
_atom_site_symmetry_multiplicity
_atom_site_calc_flag
_atom_site_refinement_flags
_atom_site_disorder_assembly
_atom_site_disorder_group
Rh1 Rh 0.45729(10) 0.9430(8) 0.04227(8) 0.0250(8) Uiso 1 1 d . . .
Rh2 Rh 0.52230(10) 0.9483(8) 0.10759(9) 0.0260(8) Uiso 1 1 d . . .
Rh3 Rh 0.42547(12) 0.7365(8) 0.33571(10) 0.0347(9) Uiso 1 1 d . . .
Rh4 Rh 0.49710(12) 0.8015(8) 0.33524(10) 0.0346(9) Uiso 1 1 d . . .
Rh5 Rh 0.39087(11) 1.2092(8) 0.30285(9) 0.0326(9) Uiso 1 1 d . . .
Rh6 Rh 0.47176(11) 1.1631(8) 0.30647(10) 0.0340(9) Uiso 1 1 d . . .
Rh7 Rh 0.18197(11) 1.1705(8) 0.08504(9) 0.0304(9) Uiso 1 1 d . . .
Rh8 Rh 0.19352(11) 1.1041(8) 0.02556(9) 0.0253(8) Uiso 1 1 d . . .
Rh9 Rh 0.21514(12) 0.7407(8) 0.05583(9) 0.0346(9) Uiso 1 1 d . . .
Rh10 Rh 0.20545(12) 0.6980(8) 0.12458(10) 0.0369(9) Uiso 1 1 d . . .
Rh11 Rh 0.15014(13) 1.0117(8) 0.31094(11) 0.0436(10) Uiso 1 1 d . . .
Rh12 Rh 0.16136(13) 0.9032(8) 0.32347(11) 0.0434(10) Uiso 1 1 d . . .
P1 P 0.4965(4) 1.0041(9) 0.0115(3) 0.033(3) Uiso 1 1 d . . .
P2 P 0.5659(4) 0.8920(9) 0.0775(3) 0.029(3) Uiso 1 1 d . . .
P3 P 0.4735(4) 0.6591(9) 0.3341(3) 0.043(3) Uiso 1 1 d . . .
P4 P 0.5225(4) 0.7823(9) 0.4019(3) 0.038(3) Uiso 1 1 d . . .
P5 P 0.4157(4) 1.2376(9) 0.3685(3) 0.037(3) Uiso 1 1 d . . .
P6 P 0.4995(5) 1.2503(10) 0.3007(4) 0.054(4) Uiso 1 1 d . . .
P7 P 0.1915(4) 1.2469(9) 0.0448(3) 0.034(3) Uiso 1 1 d . . .
P8 P 0.1195(4) 1.1235(9) -0.0053(3) 0.028(3) Uiso 1 1 d . . .
P9 P 0.2258(5) 0.6528(10) 0.0355(4) 0.052(4) Uiso 1 1 d . . .
P10 P 0.1344(4) 0.6679(9) 0.0952(3) 0.038(3) Uiso 1 1 d . . .
P11 P 0.0746(5) 0.9996(10) 0.3066(4) 0.056(4) Uiso 1 1 d . . .
P12 P 0.1525(5) 0.9169(10) 0.3889(4) 0.059(4) Uiso 1 1 d . . .
O1 O 0.4260(8) 1.0158(13) 0.0698(7) 0.023(6) Uiso 1 1 d . . .
O2 O 0.4751(8) 1.0011(13) 0.1350(6) 0.019(6) Uiso 1 1 d . . .
O3 O 0.4181(8) 0.8907(13) 0.0775(7) 0.023(6) Uiso 1 1 d . . .
O4 O 0.4868(9) 0.8766(14) 0.1275(7) 0.031(7) Uiso 1 1 d . . .
O5 O 0.3840(9) 0.8113(15) 0.3317(8) 0.042(8) Uiso 1 1 d . . .
O6 O 0.4514(9) 0.8688(14) 0.3470(7) 0.028(7) Uiso 1 1 d . . .
O7 O 0.4138(9) 0.7479(14) 0.2704(7) 0.033(7) Uiso 1 1 d . . .
O8 O 0.4670(9) 0.8203(14) 0.2683(7) 0.033(7) Uiso 1 1 d . . .
O9 O 0.3765(12) 1.1243(18) 0.3224(10) 0.072(10) Uiso 1 1 d . . .
O10 O 0.4372(8) 1.0789(13) 0.3103(7) 0.022(6) Uiso 1 1 d . . .
O11 O 0.3707(7) 1.1732(13) 0.2417(6) 0.018(6) Uiso 1 1 d . . .
O12 O 0.4474(8) 1.1527(13) 0.2394(7) 0.023(6) Uiso 1 1 d . . .
O13 O 0.1805(9) 1.0931(15) 0.1221(8) 0.043(8) Uiso 1 1 d . . .
O14 O 0.1711(9) 1.0376(15) 0.0631(8) 0.037(7) Uiso 1 1 d . . .
O15 O 0.2574(8) 1.1641(14) 0.1042(7) 0.031(7) Uiso 1 1 d . . .
O16 O 0.2653(8) 1.0858(14) 0.0611(7) 0.028(7) Uiso 1 1 d . . .
O17 O 0.2075(8) 0.8281(13) 0.0833(7) 0.022(6) Uiso 1 1 d . . .
O18 O 0.1805(10) 0.7835(16) 0.1323(8) 0.050(8) Uiso 1 1 d . . .
O19 O 0.2870(8) 0.7478(13) 0.0842(6) 0.020(6) Uiso 1 1 d . . .
O20 O 0.2736(8) 0.7355(14) 0.1533(7) 0.027(6) Uiso 1 1 d . . .
O21 O 0.1416(7) 0.9892(12) 0.2462(6) 0.013(6) Uiso 1 1 d . . .
O22 O 0.1711(8) 0.9022(14) 0.2607(7) 0.026(6) Uiso 1 1 d . . .
O23 O 0.2261(9) 1.0103(15) 0.3138(8) 0.040(7) Uiso 1 1 d . . .
O24 O 0.2366(9) 0.9217(14) 0.3419(7) 0.034(7) Uiso 1 1 d . . .
C1 C 0.5341(8) 1.0499(12) 0.0511(6) 0.012(8) Uiso 1 1 d G . .
C2 C 0.5481(9) 1.0274(11) 0.0912(7) 0.028(10) Uiso 1 1 d G . .
C3 C 0.5689(9) 1.0631(13) 0.1240(5) 0.045(12) Uiso 1 1 d G . .
H3A H 0.5784 1.0477 0.1513 0.054 Uiso 1 1 calc R . .
C4 C 0.5758(8) 1.1214(13) 0.1167(6) 0.034(11) Uiso 1 1 d G . .
H4A H 0.5901 1.1458 0.1392 0.041 Uiso 1 1 calc R . .
C5 C 0.5619(9) 1.1439(11) 0.0767(7) 0.035(11) Uiso 1 1 d G . .
H5A H 0.5666 1.1837 0.0718 0.042 Uiso 1 1 calc R . .
C6 C 0.5410(9) 1.1082(13) 0.0439(5) 0.051(13) Uiso 1 1 d G . .
H6A H 0.5315 1.1235 0.0165 0.062 Uiso 1 1 calc R . .
C7 C 0.4619(8) 1.0567(13) -0.0232(7) 0.018(9) Uiso 1 1 d G . .
C8 C 0.4632(9) 1.0615(14) -0.0653(7) 0.034(11) Uiso 1 1 d G . .
H8A H 0.4845 1.0384 -0.0769 0.041 Uiso 1 1 calc R . .
C9 C 0.4333(10) 1.1002(15) -0.0906(6) 0.072(16) Uiso 1 1 d G . .
H9A H 0.4341 1.1035 -0.1193 0.086 Uiso 1 1 calc R . .
C10 C 0.4021(10) 1.1340(14) -0.0737(7) 0.045(12) Uiso 1 1 d G . .
H10A H 0.3817 1.1604 -0.0909 0.054 Uiso 1 1 calc R . .
C11 C 0.4009(9) 1.1291(14) -0.0316(8) 0.048(13) Uiso 1 1 d G . .
H11A H 0.3796 1.1522 -0.0200 0.057 Uiso 1 1 calc R . .
C12 C 0.4308(9) 1.0905(14) -0.0064(6) 0.037(11) Uiso 1 1 d G . .
H12A H 0.4299 1.0871 0.0224 0.044 Uiso 1 1 calc R . .
C13 C 0.5353(10) 0.9791(15) -0.0221(8) 0.047(13) Uiso 1 1 d G . .
C14 C 0.5216(9) 0.9325(14) -0.0487(8) 0.025(10) Uiso 1 1 d G . .
H14A H 0.4947 0.9102 -0.0462 0.030 Uiso 1 1 calc R . .
C15 C 0.5472(11) 0.9185(15) -0.0789(8) 0.074(17) Uiso 1 1 d G . .
H15A H 0.5378 0.8866 -0.0970 0.089 Uiso 1 1 calc R . .
C16 C 0.5866(11) 0.9511(18) -0.0825(9) 0.075(16) Uiso 1 1 d G . .
H16A H 0.6041 0.9415 -0.1032 0.090 Uiso 1 1 calc R . .
C17 C 0.6003(10) 0.9977(17) -0.0560(11) 0.11(2) Uiso 1 1 d G . .
H17A H 0.6271 1.0200 -0.0585 0.126 Uiso 1 1 calc R . .
C18 C 0.5746(11) 1.0117(14) -0.0258(10) 0.065(15) Uiso 1 1 d G . .
H18A H 0.5840 1.0436 -0.0077 0.078 Uiso 1 1 calc R . .
C19 C 0.5293(8) 0.8455(13) 0.0398(7) 0.033(4) Uiso 1 1 d G . .
C20 C 0.4841(9) 0.8667(11) 0.0244(8) 0.033(4) Uiso 1 1 d G . .
C21 C 0.4498(7) 0.8310(13) 0.0013(7) 0.033(4) Uiso 1 1 d G . .
H21A H 0.4188 0.8455 -0.0093 0.040 Uiso 1 1 calc R . .
C22 C 0.4606(7) 0.7740(13) -0.0064(7) 0.033(4) Uiso 1 1 d G . .
H22A H 0.4372 0.7496 -0.0222 0.040 Uiso 1 1 calc R . .
C23 C 0.5059(9) 0.7528(11) 0.0090(7) 0.033(4) Uiso 1 1 d G . .
H23A H 0.5133 0.7139 0.0037 0.040 Uiso 1 1 calc R . .
C24 C 0.5402(6) 0.7886(13) 0.0321(7) 0.033(4) Uiso 1 1 d G . .
H24A H 0.5712 0.7741 0.0427 0.040 Uiso 1 1 calc R . .
C25 C 0.6021(8) 0.8374(13) 0.1138(6) 0.014(9) Uiso 1 1 d G . .
C26 C 0.6505(8) 0.8302(14) 0.1174(8) 0.052(13) Uiso 1 1 d G . .
H26A H 0.6669 0.8525 0.1005 0.062 Uiso 1 1 calc R . .
C27 C 0.6749(7) 0.7904(15) 0.1456(9) 0.055(13) Uiso 1 1 d G . .
H27A H 0.7080 0.7855 0.1481 0.066 Uiso 1 1 calc R . .
C28 C 0.6509(9) 0.7578(14) 0.1703(8) 0.064(15) Uiso 1 1 d G . .
H28A H 0.6676 0.7306 0.1896 0.077 Uiso 1 1 calc R . .
C29 C 0.6025(9) 0.7650(13) 0.1667(7) 0.050(13) Uiso 1 1 d G . .
H29A H 0.5861 0.7427 0.1836 0.060 Uiso 1 1 calc R . .
C30 C 0.5781(6) 0.8048(13) 0.1384(7) 0.023(9) Uiso 1 1 d G . .
H30A H 0.5450 0.8098 0.1360 0.028 Uiso 1 1 calc R . .
C31 C 0.6120(9) 0.9152(15) 0.0501(8) 0.042(12) Uiso 1 1 d G . .
C32 C 0.6407(11) 0.9611(15) 0.0670(8) 0.066(15) Uiso 1 1 d G . .
H32A H 0.6335 0.9825 0.0897 0.079 Uiso 1 1 calc R . .
C33 C 0.6800(10) 0.9756(15) 0.0508(10) 0.072(16) Uiso 1 1 d G . .
H33A H 0.6996 1.0070 0.0624 0.087 Uiso 1 1 calc R . .
C34 C 0.6906(10) 0.9443(18) 0.0177(10) 0.075(16) Uiso 1 1 d G . .
H34A H 0.7174 0.9542 0.0066 0.090 Uiso 1 1 calc R . .
C35 C 0.6619(11) 0.8984(16) 0.0008(9) 0.11(2) Uiso 1 1 d G . .
H35A H 0.6691 0.8770 -0.0219 0.130 Uiso 1 1 calc R . .
C36 C 0.6226(10) 0.8839(14) 0.0170(8) 0.029(10) Uiso 1 1 d G . .
H36A H 0.6030 0.8525 0.0054 0.035 Uiso 1 1 calc R . .
C37 C 0.5235(8) 0.6827(15) 0.3139(8) 0.045(12) Uiso 1 1 d G . .
C38 C 0.5370(9) 0.7404(14) 0.3137(8) 0.039(11) Uiso 1 1 d G . .
C39 C 0.5728(10) 0.7566(13) 0.2936(8) 0.047(13) Uiso 1 1 d G . .
H39A H 0.5820 0.7960 0.2934 0.056 Uiso 1 1 calc R . .
C40 C 0.5953(8) 0.7153(15) 0.2737(8) 0.053(13) Uiso 1 1 d G . .
H40A H 0.6198 0.7264 0.2599 0.063 Uiso 1 1 calc R . .
C41 C 0.5818(10) 0.6576(14) 0.2739(8) 0.063(15) Uiso 1 1 d G . .
H41A H 0.5971 0.6294 0.2604 0.076 Uiso 1 1 calc R . .
C42 C 0.5459(10) 0.6414(13) 0.2941(9) 0.054(13) Uiso 1 1 d G . .
H42A H 0.5367 0.6020 0.2942 0.064 Uiso 1 1 calc R . .
C43 C 0.4955(10) 0.6157(15) 0.3792(7) 0.052(13) Uiso 1 1 d G . .
C44 C 0.5391(9) 0.5889(16) 0.3820(8) 0.046(12) Uiso 1 1 d G . .
H44A H 0.5570 0.5956 0.3613 0.055 Uiso 1 1 calc R . .
C45 C 0.5564(9) 0.5522(16) 0.4153(10) 0.073(16) Uiso 1 1 d G . .
H45A H 0.5862 0.5339 0.4173 0.087 Uiso 1 1 calc R . .
C46 C 0.5301(11) 0.5423(16) 0.4458(9) 0.077(17) Uiso 1 1 d G . .
H46A H 0.5419 0.5173 0.4685 0.092 Uiso 1 1 calc R . .
C47 C 0.4865(11) 0.5691(17) 0.4429(8) 0.078(17) Uiso 1 1 d G . .
H47A H 0.4686 0.5624 0.4637 0.094 Uiso 1 1 calc R . .
C48 C 0.4692(8) 0.6058(15) 0.4096(8) 0.033(10) Uiso 1 1 d G . .
H48A H 0.4394 0.6242 0.4077 0.040 Uiso 1 1 calc R . .
C49 C 0.4432(9) 0.6027(14) 0.3004(7) 0.053(13) Uiso 1 1 d G . .
C50 C 0.4237(10) 0.6180(12) 0.2594(8) 0.034(11) Uiso 1 1 d G . .
H50A H 0.4236 0.6573 0.2511 0.040 Uiso 1 1 calc R . .
C51 C 0.4043(9) 0.5759(14) 0.2307(6) 0.057(14) Uiso 1 1 d G . .
H51A H 0.3910 0.5864 0.2027 0.069 Uiso 1 1 calc R . .
C52 C 0.4045(9) 0.5184(13) 0.2429(7) 0.038(11) Uiso 1 1 d G . .
H52A H 0.3912 0.4895 0.2233 0.046 Uiso 1 1 calc R . .
C53 C 0.4239(10) 0.5030(12) 0.2840(8) 0.060(14) Uiso 1 1 d G . .
H53A H 0.4240 0.4637 0.2923 0.072 Uiso 1 1 calc R . .
C54 C 0.4433(10) 0.5451(15) 0.3127(6) 0.044(12) Uiso 1 1 d G . .
H54A H 0.4566 0.5346 0.3407 0.053 Uiso 1 1 calc R . .
C55 C 0.4719(8) 0.7697(15) 0.4238(7) 0.053(13) Uiso 1 1 d G . .
C56 C 0.4319(9) 0.7446(15) 0.3992(5) 0.029(10) Uiso 1 1 d G . .
C57 C 0.3935(7) 0.7303(14) 0.4167(7) 0.036(11) Uiso 1 1 d G . .
H57A H 0.3662 0.7132 0.3999 0.044 Uiso 1 1 calc R . .
C58 C 0.3950(8) 0.7411(15) 0.4587(7) 0.042(11) Uiso 1 1 d G . .
H58A H 0.3687 0.7314 0.4707 0.050 Uiso 1 1 calc R . .
C59 C 0.4349(9) 0.7662(15) 0.4833(5) 0.058(14) Uiso 1 1 d G . .
H59A H 0.4359 0.7736 0.5120 0.070 Uiso 1 1 calc R . .
C60 C 0.4734(8) 0.7805(14) 0.4658(7) 0.027(10) Uiso 1 1 d G . .
H60A H 0.5007 0.7976 0.4826 0.032 Uiso 1 1 calc R . .
C61 C 0.5488(10) 0.8430(14) 0.4340(8) 0.031(11) Uiso 1 1 d G . .
C62 C 0.5922(10) 0.8398(14) 0.4617(9) 0.052(13) Uiso 1 1 d G . .
H62A H 0.6098 0.8048 0.4645 0.063 Uiso 1 1 calc R . .
C63 C 0.6099(9) 0.8877(17) 0.4855(8) 0.069(16) Uiso 1 1 d G . .
H63A H 0.6396 0.8855 0.5045 0.083 Uiso 1 1 calc R . .
C64 C 0.5842(12) 0.9389(15) 0.4816(9) 0.088(18) Uiso 1 1 d G . .
H64A H 0.5963 0.9717 0.4978 0.106 Uiso 1 1 calc R . .
C65 C 0.5408(11) 0.9422(14) 0.4538(10) 0.068(15) Uiso 1 1 d G . .
H65A H 0.5233 0.9772 0.4511 0.082 Uiso 1 1 calc R . .
C66 C 0.5231(8) 0.8942(16) 0.4301(8) 0.066(15) Uiso 1 1 d G . .
H66A H 0.4935 0.8965 0.4111 0.079 Uiso 1 1 calc R . .
C67 C 0.5675(9) 0.7256(15) 0.4195(8) 0.045(12) Uiso 1 1 d G . .
C68 C 0.6053(10) 0.7169(15) 0.4000(7) 0.047(12) Uiso 1 1 d G . .
H68A H 0.6056 0.7352 0.3740 0.056 Uiso 1 1 calc R . .
C69 C 0.6427(9) 0.6816(17) 0.4185(9) 0.071(16) Uiso 1 1 d G . .
H69A H 0.6686 0.6757 0.4051 0.085 Uiso 1 1 calc R . .
C70 C 0.6423(10) 0.6550(16) 0.4565(9) 0.067(15) Uiso 1 1 d G . .
H70A H 0.6679 0.6308 0.4691 0.080 Uiso 1 1 calc R . .
C71 C 0.6045(11) 0.6636(16) 0.4760(7) 0.075(16) Uiso 1 1 d G . .
H71A H 0.6042 0.6454 0.5019 0.090 Uiso 1 1 calc R . .
C72 C 0.5671(9) 0.6989(16) 0.4575(8) 0.039(11) Uiso 1 1 d G . .
H72A H 0.5412 0.7048 0.4708 0.047 Uiso 1 1 calc R . .
C73 C 0.4580(9) 1.1888(14) 0.3960(7) 0.036(11) Uiso 1 1 d G . .
C74 C 0.4851(10) 1.1613(15) 0.3712(6) 0.039(11) Uiso 1 1 d G . .
C75 C 0.5227(10) 1.1262(15) 0.3896(8) 0.057(14) Uiso 1 1 d G . .
H75A H 0.5412 1.1075 0.3727 0.068 Uiso 1 1 calc R . .
C76 C 0.5333(9) 1.1186(15) 0.4326(8) 0.061(14) Uiso 1 1 d G . .
H76A H 0.5590 1.0947 0.4452 0.073 Uiso 1 1 calc R . .
C77 C 0.5062(10) 1.1461(15) 0.4574(6) 0.046(12) Uiso 1 1 d G . .
H77A H 0.5134 1.1409 0.4868 0.055 Uiso 1 1 calc R . .
C78 C 0.4686(9) 1.1812(15) 0.4390(7) 0.042(12) Uiso 1 1 d G . .
H78A H 0.4501 1.1999 0.4559 0.050 Uiso 1 1 calc R . .
C79 C 0.3711(8) 1.2300(14) 0.3999(8) 0.039(11) Uiso 1 1 d G . .
C80 C 0.3582(9) 1.2767(12) 0.4218(8) 0.040(12) Uiso 1 1 d G . .
H80A H 0.3735 1.3129 0.4211 0.048 Uiso 1 1 calc R . .
C81 C 0.3231(10) 1.2703(13) 0.4448(8) 0.054(13) Uiso 1 1 d G . .
H81A H 0.3143 1.3023 0.4598 0.064 Uiso 1 1 calc R . .
C82 C 0.3008(9) 1.2173(15) 0.4458(8) 0.066(15) Uiso 1 1 d G . .
H82A H 0.2768 1.2129 0.4615 0.079 Uiso 1 1 calc R . .
C83 C 0.3137(9) 1.1706(13) 0.4238(8) 0.036(11) Uiso 1 1 d G . .
H83A H 0.2984 1.1343 0.4245 0.043 Uiso 1 1 calc R . .
C84 C 0.3488(9) 1.1769(13) 0.4009(7) 0.036(11) Uiso 1 1 d G . .
H84A H 0.3576 1.1450 0.3859 0.043 Uiso 1 1 calc R . .
C85 C 0.4318(10) 1.3160(13) 0.3832(8) 0.032(11) Uiso 1 1 d G . .
C86 C 0.4083(9) 1.3613(15) 0.3597(7) 0.043(12) Uiso 1 1 d G . .
H86A H 0.3870 1.3536 0.3340 0.051 Uiso 1 1 calc R . .
C87 C 0.4160(10) 1.4178(13) 0.3739(9) 0.051(13) Uiso 1 1 d G . .
H87A H 0.4000 1.4488 0.3578 0.062 Uiso 1 1 calc R . .
C88 C 0.4471(12) 1.4290(13) 0.4114(10) 0.12(3) Uiso 1 1 d G . .
H88A H 0.4524 1.4677 0.4211 0.148 Uiso 1 1 calc R . .
C89 C 0.4706(10) 1.3837(17) 0.4349(7) 0.067(15) Uiso 1 1 d G . .
H89A H 0.4919 1.3914 0.4606 0.080 Uiso 1 1 calc R . .
C90 C 0.4629(9) 1.3272(15) 0.4207(8) 0.059(14) Uiso 1 1 d G . .
H90A H 0.4790 1.2962 0.4367 0.071 Uiso 1 1 calc R . .
C91 C 0.4525(8) 1.2964(14) 0.2680(8) 0.035(11) Uiso 1 1 d G . .
C92 C 0.4070(9) 1.2839(14) 0.2730(8) 0.042(12) Uiso 1 1 d G . .
C93 C 0.3686(7) 1.3135(15) 0.2497(8) 0.050(13) Uiso 1 1 d G . .
H93A H 0.3375 1.3050 0.2531 0.060 Uiso 1 1 calc R . .
C94 C 0.3758(9) 1.3558(15) 0.2215(8) 0.050(13) Uiso 1 1 d G . .
H94A H 0.3496 1.3760 0.2055 0.060 Uiso 1 1 calc R . .
C95 C 0.4213(10) 1.3683(14) 0.2165(8) 0.063(15) Uiso 1 1 d G . .
H95A H 0.4263 1.3972 0.1972 0.075 Uiso 1 1 calc R . .
C96 C 0.4597(8) 1.3387(15) 0.2398(9) 0.058(14) Uiso 1 1 d G . .
H96A H 0.4908 1.3472 0.2364 0.070 Uiso 1 1 calc R . .
C97 C 0.5280(12) 1.297(2) 0.3419(9) 0.061(14) Uiso 1 1 d G . .
C98 C 0.5591(12) 1.2722(16) 0.3753(11) 0.066(15) Uiso 1 1 d G . .
H98A H 0.5627 1.2314 0.3769 0.079 Uiso 1 1 calc R . .
C99 C 0.5849(11) 1.307(2) 0.4065(9) 0.075(16) Uiso 1 1 d G . .
H99A H 0.6062 1.2900 0.4294 0.090 Uiso 1 1 calc R . .
C100 C 0.5796(16) 1.367(2) 0.4042(14) 0.13(3) Uiso 1 1 d G . .
H10B H 0.5972 1.3905 0.4255 0.161 Uiso 1 1 calc R . .
C101 C 0.5484(19) 1.3915(16) 0.3707(18) 0.20(4) Uiso 1 1 d G . .
H10C H 0.5448 1.4323 0.3691 0.235 Uiso 1 1 calc R . .
C102 C 0.5226(15) 1.357(2) 0.3395(13) 0.18(4) Uiso 1 1 d G . .
H10D H 0.5014 1.3737 0.3167 0.221 Uiso 1 1 calc R . .
C103 C 0.5432(10) 1.2527(17) 0.2681(9) 0.062(15) Uiso 1 1 d G . .
C104 C 0.5306(9) 1.2306(17) 0.2278(9) 0.055(13) Uiso 1 1 d G . .
H10E H 0.4992 1.2179 0.2173 0.065 Uiso 1 1 calc R . .
C105 C 0.5641(11) 1.2270(17) 0.2029(7) 0.068(15) Uiso 1 1 d G . .
H10F H 0.5555 1.2119 0.1754 0.082 Uiso 1 1 calc R . .
C106 C 0.6102(10) 1.2456(18) 0.2183(9) 0.084(18) Uiso 1 1 d G . .
H10G H 0.6331 1.2431 0.2013 0.101 Uiso 1 1 calc R . .
C107 C 0.6227(9) 1.2677(18) 0.2585(10) 0.068(16) Uiso 1 1 d G . .
H10H H 0.6542 1.2804 0.2691 0.082 Uiso 1 1 calc R . .
C108 C 0.5893(11) 1.2713(17) 0.2834(8) 0.070(16) Uiso 1 1 d G . .
H10I H 0.5978 1.2864 0.3110 0.084 Uiso 1 1 calc R . .
C109 C 0.2240(8) 1.2223(14) 0.0062(7) 0.021(9) Uiso 1 1 d G . .
C110 C 0.2262(8) 1.1641(13) -0.0038(7) 0.038(11) Uiso 1 1 d G . .
C111 C 0.2553(9) 1.1461(12) -0.0303(8) 0.034(11) Uiso 1 1 d G . .
H11B H 0.2569 1.1064 -0.0371 0.041 Uiso 1 1 calc R . .
C112 C 0.2822(9) 1.1863(15) -0.0467(7) 0.070(16) Uiso 1 1 d G . .
H11C H 0.3022 1.1740 -0.0648 0.084 Uiso 1 1 calc R . .
C113 C 0.2800(9) 1.2445(14) -0.0367(8) 0.036(11) Uiso 1 1 d G . .
H11D H 0.2984 1.2719 -0.0479 0.043 Uiso 1 1 calc R . .
C114 C 0.2509(10) 1.2625(12) -0.0102(8) 0.088(19) Uiso 1 1 d G . .
H11E H 0.2494 1.3022 -0.0034 0.105 Uiso 1 1 calc R . .
C115 C 0.1396(8) 1.2885(13) 0.0159(7) 0.028(10) Uiso 1 1 d G . .
C116 C 0.1423(8) 1.3177(15) -0.0207(7) 0.041(12) Uiso 1 1 d G . .
H11F H 0.1682 1.3110 -0.0338 0.049 Uiso 1 1 calc R . .
C117 C 0.1071(10) 1.3567(14) -0.0380(7) 0.052(13) Uiso 1 1 d G . .
H11G H 0.1090 1.3767 -0.0630 0.062 Uiso 1 1 calc R . .
C118 C 0.0693(9) 1.3665(14) -0.0187(8) 0.040(12) Uiso 1 1 d G . .
H11H H 0.0452 1.3932 -0.0305 0.047 Uiso 1 1 calc R . .
C119 C 0.0666(8) 1.3373(15) 0.0179(8) 0.070(16) Uiso 1 1 d G . .
H11I H 0.0407 1.3441 0.0310 0.083 Uiso 1 1 calc R . .
C120 C 0.1018(9) 1.2983(14) 0.0352(6) 0.024(10) Uiso 1 1 d G . .
H12B H 0.0999 1.2784 0.0602 0.029 Uiso 1 1 calc R . .
C121 C 0.2274(8) 1.3037(13) 0.0759(7) 0.031(10) Uiso 1 1 d G . .
C122 C 0.2104(7) 1.3598(14) 0.0770(8) 0.038(11) Uiso 1 1 d G . .
H12C H 0.1789 1.3687 0.0633 0.045 Uiso 1 1 calc R . .
C123 C 0.2394(10) 1.4027(12) 0.0983(8) 0.058(14) Uiso 1 1 d G . .
H12D H 0.2278 1.4410 0.0991 0.069 Uiso 1 1 calc R . .
C124 C 0.2854(9) 1.3895(14) 0.1184(8) 0.046(12) Uiso 1 1 d G . .
H12E H 0.3052 1.4189 0.1329 0.055 Uiso 1 1 calc R . .
C125 C 0.3024(7) 1.3335(15) 0.1173(8) 0.061(14) Uiso 1 1 d G . .
H12F H 0.3338 1.3245 0.1311 0.074 Uiso 1 1 calc R . .
C126 C 0.2734(9) 1.2906(13) 0.0961(8) 0.043(12) Uiso 1 1 d G . .
H12G H 0.2850 1.2523 0.0953 0.051 Uiso 1 1 calc R . .
C127 C 0.0853(7) 1.1421(14) 0.0308(6) 0.012(8) Uiso 1 1 d G . .
C128 C 0.1094(6) 1.1648(14) 0.0686(7) 0.026(10) Uiso 1 1 d G . .
C129 C 0.0853(9) 1.1762(16) 0.1003(6) 0.065(15) Uiso 1 1 d G . .
H12H H 0.1018 1.1917 0.1262 0.077 Uiso 1 1 calc R . .
C130 C 0.0372(9) 1.1650(16) 0.0943(7) 0.058(14) Uiso 1 1 d G . .
H13A H 0.0207 1.1728 0.1160 0.070 Uiso 1 1 calc R . .
C131 C 0.0131(6) 1.1423(15) 0.0566(8) 0.032(11) Uiso 1 1 d G . .
H13B H -0.0199 1.1346 0.0525 0.039 Uiso 1 1 calc R . .
C132 C 0.0371(7) 1.1308(14) 0.0248(6) 0.041(12) Uiso 1 1 d G . .
H13C H 0.0207 1.1153 -0.0010 0.050 Uiso 1 1 calc R . .
C133 C 0.1039(8) 1.1799(13) -0.0468(6) 0.017(9) Uiso 1 1 d G . .
C134 C 0.0613(8) 1.2097(15) -0.0523(7) 0.042(12) Uiso 1 1 d G . .
H13D H 0.0419 1.2060 -0.0322 0.050 Uiso 1 1 calc R . .
C135 C 0.0470(8) 1.2448(15) -0.0871(8) 0.045(12) Uiso 1 1 d G . .
H13E H 0.0179 1.2651 -0.0908 0.054 Uiso 1 1 calc R . .
C136 C 0.0754(9) 1.2502(14) -0.1164(7) 0.063(15) Uiso 1 1 d G . .
H13F H 0.0656 1.2742 -0.1402 0.076 Uiso 1 1 calc R . .
C137 C 0.1180(9) 1.2205(15) -0.1110(7) 0.036(11) Uiso 1 1 d G . .
H13G H 0.1374 1.2242 -0.1310 0.043 Uiso 1 1 calc R . .
C138 C 0.1323(7) 1.1854(14) -0.0762(7) 0.049(13) Uiso 1 1 d G . .
H13H H 0.1614 1.1650 -0.0724 0.059 Uiso 1 1 calc R . .
C139 C 0.0884(8) 1.0611(12) -0.0336(7) 0.023(10) Uiso 1 1 d G . .
C140 C 0.0880(9) 1.0104(14) -0.0110(6) 0.031(10) Uiso 1 1 d G . .
H14B H 0.1034 1.0091 0.0176 0.037 Uiso 1 1 calc R . .
C141 C 0.0651(11) 0.9616(12) -0.0301(9) 0.069(15) Uiso 1 1 d G . .
H14C H 0.0649 0.9270 -0.0146 0.083 Uiso 1 1 calc R . .
C142 C 0.0426(10) 0.9636(14) -0.0720(9) 0.073(16) Uiso 1 1 d G . .
H14D H 0.0270 0.9303 -0.0851 0.088 Uiso 1 1 calc R . .
C143 C 0.0430(10) 1.0143(16) -0.0947(6) 0.070(16) Uiso 1 1 d G . .
H14E H 0.0276 1.0157 -0.1233 0.084 Uiso 1 1 calc R . .
C144 C 0.0659(10) 1.0631(13) -0.0755(7) 0.038(11) Uiso 1 1 d G . .
H14F H 0.0661 1.0978 -0.0910 0.046 Uiso 1 1 calc R . .
C145 C 0.2551(10) 0.6106(16) 0.0799(7) 0.045(12) Uiso 1 1 d G . .
C146 C 0.2433(10) 0.6244(15) 0.1178(8) 0.036(11) Uiso 1 1 d G . .
C147 C 0.2637(11) 0.5941(16) 0.1537(7) 0.062(15) Uiso 1 1 d G . .
H14G H 0.2557 0.6035 0.1797 0.075 Uiso 1 1 calc R . .
C148 C 0.2957(12) 0.5499(16) 0.1517(8) 0.079(17) Uiso 1 1 d G . .
H14H H 0.3096 0.5292 0.1762 0.095 Uiso 1 1 calc R . .
C149 C 0.3075(11) 0.5361(15) 0.1137(10) 0.070(16) Uiso 1 1 d G . .
H14I H 0.3294 0.5059 0.1123 0.084 Uiso 1 1 calc R . .
C150 C 0.2871(11) 0.5664(16) 0.0778(8) 0.069(16) Uiso 1 1 d G . .
H15B H 0.2951 0.5570 0.0519 0.083 Uiso 1 1 calc R . .
C151 C 0.1781(11) 0.6089(17) 0.0051(9) 0.070(16) Uiso 1 1 d G . .
C152 C 0.1828(11) 0.5491(18) 0.0081(9) 0.083(18) Uiso 1 1 d G . .
H15C H 0.2053 0.5324 0.0303 0.100 Uiso 1 1 calc R . .
C153 C 0.1546(13) 0.5139(15) -0.0213(12) 0.081(17) Uiso 1 1 d G . .
H15D H 0.1578 0.4730 -0.0192 0.098 Uiso 1 1 calc R . .
C154 C 0.1217(12) 0.5383(18) -0.0537(10) 0.09(2) Uiso 1 1 d G . .
H15E H 0.1024 0.5142 -0.0738 0.113 Uiso 1 1 calc R . .
C155 C 0.1170(11) 0.5980(19) -0.0567(9) 0.11(2) Uiso 1 1 d G . .
H15F H 0.0945 0.6147 -0.0788 0.133 Uiso 1 1 calc R . .
C156 C 0.1452(12) 0.6333(15) -0.0273(11) 0.055(14) Uiso 1 1 d G . .
H15G H 0.1420 0.6741 -0.0293 0.066 Uiso 1 1 calc R . .
C157 C 0.2659(10) 0.6498(18) -0.0017(8) 0.089(19) Uiso 1 1 d G . .
C158 C 0.3122(11) 0.6677(18) 0.0132(7) 0.080(17) Uiso 1 1 d G . .
H15H H 0.3217 0.6808 0.0412 0.096 Uiso 1 1 calc R . .
C159 C 0.3446(9) 0.6663(18) -0.0128(10) 0.052(13) Uiso 1 1 d G . .
H15I H 0.3763 0.6785 -0.0027 0.062 Uiso 1 1 calc R . .
C160 C 0.3306(10) 0.647(2) -0.0538(10) 0.15(3) Uiso 1 1 d G . .
H16B H 0.3528 0.6460 -0.0716 0.177 Uiso 1 1 calc R . .
C161 C 0.2843(11) 0.6291(18) -0.0687(7) 0.067(15) Uiso 1 1 d G . .
H16C H 0.2748 0.6159 -0.0967 0.080 Uiso 1 1 calc R . .
C162 C 0.2519(9) 0.6305(16) -0.0426(9) 0.035(11) Uiso 1 1 d G . .
H16D H 0.2203 0.6183 -0.0528 0.042 Uiso 1 1 calc R . .
C163 C 0.1128(8) 0.7142(13) 0.0532(6) 0.020(9) Uiso 1 1 d G . .
C164 C 0.1446(6) 0.7433(14) 0.0339(7) 0.022(9) Uiso 1 1 d G . .
C165 C 0.1279(8) 0.7790(14) -0.0001(8) 0.080(17) Uiso 1 1 d G . .
H16E H 0.1496 0.7989 -0.0133 0.096 Uiso 1 1 calc R . .
C166 C 0.0795(9) 0.7856(14) -0.0149(7) 0.036(11) Uiso 1 1 d G . .
H16F H 0.0682 0.8099 -0.0382 0.043 Uiso 1 1 calc R . .
C167 C 0.0478(6) 0.7565(14) 0.0044(7) 0.051(13) Uiso 1 1 d G . .
H16G H 0.0147 0.7610 -0.0057 0.061 Uiso 1 1 calc R . .
C168 C 0.0645(7) 0.7208(13) 0.0385(7) 0.032(10) Uiso 1 1 d G . .
H16H H 0.0428 0.7009 0.0517 0.038 Uiso 1 1 calc R . .
C169 C 0.0921(9) 0.6743(15) 0.1277(8) 0.048(12) Uiso 1 1 d G . .
C170 C 0.0878(8) 0.7287(13) 0.1446(7) 0.029(10) Uiso 1 1 d G . .
H17B H 0.1059 0.7601 0.1378 0.034 Uiso 1 1 calc R . .
C171 C 0.0571(9) 0.7370(12) 0.1716(7) 0.041(11) Uiso 1 1 d G . .
H17C H 0.0541 0.7742 0.1832 0.049 Uiso 1 1 calc R . .
C172 C 0.0306(8) 0.6910(14) 0.1817(7) 0.038(11) Uiso 1 1 d G . .
H17D H 0.0096 0.6967 0.2002 0.046 Uiso 1 1 calc R . .
C173 C 0.0349(9) 0.6366(13) 0.1648(8) 0.033(11) Uiso 1 1 d G . .
H17E H 0.0168 0.6052 0.1717 0.040 Uiso 1 1 calc R . .
C174 C 0.0657(10) 0.6283(13) 0.1378(9) 0.078(17) Uiso 1 1 d G . .
H17F H 0.0686 0.5912 0.1262 0.094 Uiso 1 1 calc R . .
C175 C 0.1218(11) 0.5911(14) 0.0784(9) 0.048(13) Uiso 1 1 d G . .
C176 C 0.0833(10) 0.5800(14) 0.0462(9) 0.067(15) Uiso 1 1 d G . .
H17G H 0.0675 0.6110 0.0300 0.081 Uiso 1 1 calc R . .
C177 C 0.0679(9) 0.5236(16) 0.0376(8) 0.050(13) Uiso 1 1 d G . .
H17H H 0.0415 0.5160 0.0156 0.060 Uiso 1 1 calc R . .
C178 C 0.0909(11) 0.4782(13) 0.0613(10) 0.059(14) Uiso 1 1 d G . .
H17I H 0.0804 0.4396 0.0555 0.071 Uiso 1 1 calc R . .
C179 C 0.1294(11) 0.4893(15) 0.0936(9) 0.10(2) Uiso 1 1 d G . .
H17J H 0.1452 0.4583 0.1097 0.121 Uiso 1 1 calc R . .
C180 C 0.1449(9) 0.5458(18) 0.1021(8) 0.071(16) Uiso 1 1 d G . .
H18B H 0.1712 0.5533 0.1242 0.085 Uiso 1 1 calc R . .
C181 C 0.0570(11) 0.9256(13) 0.2900(9) 0.056(14) Uiso 1 1 d G . .
C182 C 0.0916(8) 0.8831(15) 0.2991(8) 0.039(11) Uiso 1 1 d G . .
C183 C 0.0812(9) 0.8266(14) 0.2861(8) 0.038(11) Uiso 1 1 d G . .
H18C H 0.1048 0.7975 0.2923 0.046 Uiso 1 1 calc R . .
C184 C 0.0362(10) 0.8125(14) 0.2640(9) 0.055(13) Uiso 1 1 d G . .
H18D H 0.0290 0.7739 0.2552 0.066 Uiso 1 1 calc R . .
C185 C 0.0016(8) 0.8550(17) 0.2550(9) 0.067(16) Uiso 1 1 d G . .
H18E H -0.0292 0.8454 0.2399 0.081 Uiso 1 1 calc R . .
C186 C 0.0120(10) 0.9116(15) 0.2680(10) 0.079(17) Uiso 1 1 d G . .
H18F H -0.0116 0.9406 0.2617 0.095 Uiso 1 1 calc R . .
C187 C 0.0356(14) 1.0432(19) 0.2656(10) 0.068(16) Uiso 1 1 d G . .
C188 C 0.0452(12) 1.0394(18) 0.2258(12) 0.10(2) Uiso 1 1 d G . .
H18G H 0.0691 1.0138 0.2206 0.117 Uiso 1 1 calc R . .
C189 C 0.0199(14) 1.073(2) 0.1936(9) 0.075(17) Uiso 1 1 d G . .
H18H H 0.0265 1.0704 0.1664 0.090 Uiso 1 1 calc R . .
C190 C -0.0149(14) 1.1104(19) 0.2012(11) 0.11(2) Uiso 1 1 d G . .
H19A H -0.0322 1.1334 0.1791 0.131 Uiso 1 1 calc R . .
C191 C -0.0246(13) 1.1143(19) 0.2410(14) 0.11(2) Uiso 1 1 d G . .
H19B H -0.0484 1.1398 0.2462 0.133 Uiso 1 1 calc R . .
C192 C 0.0007(15) 1.081(2) 0.2732(10) 0.10(2) Uiso 1 1 d G . .
H19C H -0.0058 1.0833 0.3005 0.126 Uiso 1 1 calc R . .
C193 C 0.0456(13) 1.0135(18) 0.3489(10) 0.065(15) Uiso 1 1 d G . .
C194 C 0.0041(14) 0.9850(18) 0.3521(12) 0.09(2) Uiso 1 1 d G . .
H19D H -0.0077 0.9547 0.3332 0.111 Uiso 1 1 calc R . .
C195 C -0.0201(12) 1.001(2) 0.3829(15) 0.17(4) Uiso 1 1 d G . .
H19E H -0.0485 0.9814 0.3851 0.205 Uiso 1 1 calc R . .
C196 C -0.0029(15) 1.045(2) 0.4106(13) 0.13(3) Uiso 1 1 d G . .
H19F H -0.0194 1.0561 0.4316 0.153 Uiso 1 1 calc R . .
C197 C 0.0386(16) 1.0737(19) 0.4074(11) 0.11(2) Uiso 1 1 d G . .
H19G H 0.0504 1.1040 0.4262 0.137 Uiso 1 1 calc R . .
C198 C 0.0628(11) 1.0578(18) 0.3765(11) 0.065(15) Uiso 1 1 d G . .
H19H H 0.0912 1.0773 0.3744 0.078 Uiso 1 1 calc R . .
C199 C 0.1739(10) 0.9906(12) 0.4038(9) 0.047(13) Uiso 1 1 d G . .
C200 C 0.1689(9) 1.0326(14) 0.3728(6) 0.030(10) Uiso 1 1 d G . .
C201 C 0.1838(10) 1.0889(13) 0.3830(8) 0.040(12) Uiso 1 1 d G . .
H20A H 0.1803 1.1176 0.3618 0.048 Uiso 1 1 calc R . .
C202 C 0.2037(11) 1.1031(13) 0.4241(9) 0.063(14) Uiso 1 1 d G . .
H20B H 0.2139 1.1416 0.4311 0.075 Uiso 1 1 calc R . .
C203 C 0.2087(11) 1.0611(17) 0.4551(6) 0.091(19) Uiso 1 1 d G . .
H20C H 0.2224 1.0708 0.4832 0.109 Uiso 1 1 calc R . .
C204 C 0.1938(11) 1.0048(15) 0.4449(8) 0.059(14) Uiso 1 1 d G . .
H20D H 0.1973 0.9761 0.4661 0.071 Uiso 1 1 calc R . .
C205 C 0.0991(13) 0.907(2) 0.4049(12) 0.087(19) Uiso 1 1 d G . .
C206 C 0.0698(16) 0.863(2) 0.3857(10) 0.13(3) Uiso 1 1 d G . .
H20E H 0.0755 0.8458 0.3609 0.152 Uiso 1 1 calc R . .
C207 C 0.0321(14) 0.8446(18) 0.4028(13) 0.078(17) Uiso 1 1 d G . .
H20F H 0.0121 0.8145 0.3896 0.094 Uiso 1 1 calc R . .
C208 C 0.0238(14) 0.870(2) 0.4391(14) 0.22(5) Uiso 1 1 d G . .
H20G H -0.0019 0.8573 0.4507 0.267 Uiso 1 1 calc R . .
C209 C 0.0531(16) 0.914(2) 0.4583(11) 0.13(3) Uiso 1 1 d G . .
H20H H 0.0474 0.9314 0.4831 0.161 Uiso 1 1 calc R . .
C210 C 0.0908(14) 0.9327(18) 0.4412(12) 0.073(16) Uiso 1 1 d G . .
H21B H 0.1108 0.9628 0.4543 0.088 Uiso 1 1 calc R . .
C211 C 0.1936(11) 0.8727(17) 0.4249(10) 0.062(15) Uiso 1 1 d G . .
C212 C 0.1787(10) 0.8390(19) 0.4549(12) 0.088(19) Uiso 1 1 d G . .
H21C H 0.1463 0.8384 0.4565 0.105 Uiso 1 1 calc R . .
C213 C 0.2113(14) 0.8061(18) 0.4825(10) 0.11(2) Uiso 1 1 d G . .
H21D H 0.2011 0.7830 0.5030 0.132 Uiso 1 1 calc R . .
C214 C 0.2587(13) 0.8069(18) 0.4802(11) 0.087(18) Uiso 1 1 d G . .
H21E H 0.2810 0.7844 0.4991 0.105 Uiso 1 1 calc R . .
C215 C 0.2737(9) 0.8406(19) 0.4502(12) 0.10(2) Uiso 1 1 d G . .
H21F H 0.3061 0.8412 0.4486 0.115 Uiso 1 1 calc R . .
C216 C 0.2411(12) 0.8735(17) 0.4225(10) 0.069(16) Uiso 1 1 d G . .
H21G H 0.2513 0.8966 0.4021 0.083 Uiso 1 1 calc R . .
C217 C 0.1616(8) 0.9394(12) 0.1899(4) 0.022(3) Uiso 1 1 d GD . .
C218 C 0.1706(8) 0.8869(11) 0.1724(6) 0.022(3) Uiso 1 1 d G . .
H21H H 0.1713 0.8522 0.1880 0.026 Uiso 1 1 calc R . .
C219 C 0.1787(8) 0.8852(11) 0.1319(6) 0.022(3) Uiso 1 1 d GD . .
C220 C 0.1776(8) 0.9360(12) 0.1090(4) 0.022(3) Uiso 1 1 d G . .
H22B H 0.1831 0.9349 0.0814 0.026 Uiso 1 1 calc R . .
C221 C 0.1686(8) 0.9884(11) 0.1266(6) 0.022(3) Uiso 1 1 d GD . .
C222 C 0.1606(8) 0.9901(10) 0.1670(6) 0.022(3) Uiso 1 1 d G . .
H22C H 0.1545 1.0260 0.1790 0.026 Uiso 1 1 calc R . .
C223 C 0.1604(12) 0.939(2) 0.2355(5) 0.022(3) Uiso 1 1 d D . .
C224 C 0.1888(12) 0.8302(13) 0.1112(10) 0.022(3) Uiso 1 1 d D . .
C225 C 0.1752(12) 1.0413(13) 0.1019(10) 0.022(3) Uiso 1 1 d D . .
C226 C 0.3321(5) 1.1141(12) 0.1172(5) 0.017(3) Uiso 1 1 d GD . .
C227 C 0.3463(6) 1.1391(12) 0.1565(6) 0.017(3) Uiso 1 1 d G . .
H22D H 0.3255 1.1643 0.1669 0.020 Uiso 1 1 calc R . .
C228 C 0.3909(7) 1.1272(12) 0.1804(4) 0.017(3) Uiso 1 1 d GD . .
C229 C 0.4213(5) 1.0904(12) 0.1650(5) 0.017(3) Uiso 1 1 d G . .
H22E H 0.4518 1.0823 0.1814 0.020 Uiso 1 1 calc R . .
C230 C 0.4071(6) 1.0655(12) 0.1258(6) 0.017(3) Uiso 1 1 d GD . .
C231 C 0.3625(7) 1.0773(12) 0.1019(5) 0.017(3) Uiso 1 1 d G . .
H23B H 0.3528 1.0603 0.0751 0.020 Uiso 1 1 calc R . .
C232 C 0.2822(6) 1.1251(18) 0.0950(9) 0.017(3) Uiso 1 1 d D . .
C233 C 0.4016(12) 1.1513(17) 0.2242(6) 0.017(3) Uiso 1 1 d D . .
C234 C 0.4376(10) 1.0265(15) 0.1055(10) 0.017(3) Uiso 1 1 d D . .
C235 C 0.3499(6) 0.7727(14) 0.1451(6) 0.029(3) Uiso 1 1 d GD . .
C236 C 0.3741(7) 0.8041(14) 0.1199(4) 0.029(3) Uiso 1 1 d G . .
H23C H 0.3605 0.8095 0.0912 0.035 Uiso 1 1 calc R . .
C237 C 0.4181(7) 0.8278(13) 0.1369(6) 0.029(3) Uiso 1 1 d GD . .
C238 C 0.4379(6) 0.8199(13) 0.1789(6) 0.029(3) Uiso 1 1 d G . .
H23D H 0.4680 0.8361 0.1905 0.035 Uiso 1 1 calc R . .
C239 C 0.4138(7) 0.7885(14) 0.2041(4) 0.029(3) Uiso 1 1 d GD . .
C240 C 0.3698(7) 0.7649(13) 0.1872(6) 0.029(3) Uiso 1 1 d G . .
H24B H 0.3533 0.7434 0.2044 0.035 Uiso 1 1 calc R . .
C241 C 0.3012(8) 0.7488(19) 0.1293(10) 0.029(3) Uiso 1 1 d D . .
C242 C 0.4422(13) 0.8683(16) 0.1121(10) 0.029(3) Uiso 1 1 d D . .
C243 C 0.4306(13) 0.776(2) 0.2497(6) 0.029(3) Uiso 1 1 d D . .
C244 C 0.3752(7) 1.0227(11) 0.3258(7) 0.026(3) Uiso 1 1 d GD . .
C245 C 0.3271(7) 1.0225(11) 0.3257(7) 0.026(3) Uiso 1 1 d G . .
H24C H 0.3096 1.0575 0.3217 0.031 Uiso 1 1 calc R . .
C246 C 0.3045(5) 0.9710(12) 0.3316(7) 0.026(3) Uiso 1 1 d GD . .
C247 C 0.3301(7) 0.9197(11) 0.3374(7) 0.026(3) Uiso 1 1 d G . .
H24D H 0.3147 0.8845 0.3414 0.031 Uiso 1 1 calc R . .
C248 C 0.3782(7) 0.9199(11) 0.3375(7) 0.026(3) Uiso 1 1 d GD . .
C249 C 0.4008(5) 0.9714(12) 0.3317(7) 0.026(3) Uiso 1 1 d G . .
H24E H 0.4336 0.9716 0.3317 0.031 Uiso 1 1 calc R . .
C250 C 0.3993(13) 1.0781(13) 0.3185(11) 0.026(3) Uiso 1 1 d D . .
C251 C 0.2519(6) 0.968(2) 0.3259(11) 0.026(3) Uiso 1 1 d D . .
C252 C 0.4091(12) 0.8678(14) 0.3381(11) 0.026(3) Uiso 1 1 d D . .
N1 N 0.3888(8) 0.9465(15) -0.0045(7) 0.054(10) Uiso 1 1 d G . .
C253 C 0.3884(10) 0.9466(16) -0.0470(8) 0.045(12) Uiso 1 1 d G . .
H25A H 0.4136 0.9292 -0.0571 0.054 Uiso 1 1 calc R . .
C254 C 0.3511(12) 0.9720(19) -0.0748(6) 0.15(3) Uiso 1 1 d G . .
H25B H 0.3508 0.9721 -0.1039 0.184 Uiso 1 1 calc R . .
C255 C 0.3141(10) 0.9975(18) -0.0600(8) 0.088(19) Uiso 1 1 d G . .
H25C H 0.2886 1.0149 -0.0790 0.106 Uiso 1 1 calc R . .
C256 C 0.3146(8) 0.9974(15) -0.0174(8) 0.031(10) Uiso 1 1 d G . .
H25D H 0.2894 1.0148 -0.0073 0.038 Uiso 1 1 calc R . .
C257 C 0.3519(9) 0.9720(15) 0.0104(6) 0.043(12) Uiso 1 1 d G . .
H25E H 0.3522 0.9720 0.0394 0.051 Uiso 1 1 calc R . .
N2 N 0.5671(7) 0.9417(13) 0.1726(6) 0.020(7) Uiso 1 1 d G . .
C258 C 0.5444(6) 0.9184(15) 0.2023(7) 0.062(15) Uiso 1 1 d G . .
H25F H 0.5109 0.9170 0.1971 0.075 Uiso 1 1 calc R . .
C259 C 0.5708(9) 0.8972(16) 0.2397(7) 0.065(15) Uiso 1 1 d G . .
H25G H 0.5553 0.8813 0.2600 0.078 Uiso 1 1 calc R . .
C260 C 0.6199(9) 0.8993(15) 0.2473(6) 0.049(12) Uiso 1 1 d G . .
H26B H 0.6380 0.8849 0.2729 0.059 Uiso 1 1 calc R . .
C261 C 0.6426(6) 0.9226(16) 0.2176(8) 0.057(14) Uiso 1 1 d G . .
H26C H 0.6762 0.9241 0.2228 0.068 Uiso 1 1 calc R . .
C262 C 0.6162(7) 0.9438(14) 0.1802(7) 0.045(12) Uiso 1 1 d G . .
H26D H 0.6318 0.9598 0.1599 0.054 Uiso 1 1 calc R . .
N3 N 0.3561(9) 0.6855(15) 0.3204(9) 0.059(11) Uiso 1 1 d G . .
C263 C 0.3287(11) 0.6990(14) 0.2815(9) 0.076(17) Uiso 1 1 d G . .
H26E H 0.3332 0.7348 0.2685 0.091 Uiso 1 1 calc R . .
C264 C 0.2948(10) 0.6602(17) 0.2614(7) 0.067(15) Uiso 1 1 d G . .
H26F H 0.2761 0.6694 0.2348 0.080 Uiso 1 1 calc R . .
C265 C 0.2882(10) 0.6079(16) 0.2803(10) 0.054(13) Uiso 1 1 d G . .
H26G H 0.2651 0.5814 0.2666 0.065 Uiso 1 1 calc R . .
C266 C 0.3156(13) 0.5944(14) 0.3193(10) 0.12(2) Uiso 1 1 d G . .
H26H H 0.3111 0.5586 0.3322 0.139 Uiso 1 1 calc R . .
C267 C 0.3495(11) 0.6332(17) 0.3394(8) 0.072(16) Uiso 1 1 d G . .
H26I H 0.3682 0.6240 0.3660 0.086 Uiso 1 1 calc R . .
N4 N 0.5478(9) 0.8759(12) 0.3348(7) 0.029(8) Uiso 1 1 d G . .
C268 C 0.5947(9) 0.8755(14) 0.3562(9) 0.069(16) Uiso 1 1 d G . .
H26J H 0.6109 0.8398 0.3623 0.083 Uiso 1 1 calc R . .
C269 C 0.6177(7) 0.9272(17) 0.3687(9) 0.11(2) Uiso 1 1 d G . .
H26K H 0.6497 0.9269 0.3833 0.128 Uiso 1 1 calc R . .
C270 C 0.5939(11) 0.9794(14) 0.3598(9) 0.049(13) Uiso 1 1 d G . .
H27B H 0.6097 1.0147 0.3683 0.059 Uiso 1 1 calc R . .
C271 C 0.5471(11) 0.9798(12) 0.3384(9) 0.086(19) Uiso 1 1 d G . .
H27C H 0.5308 1.0154 0.3323 0.104 Uiso 1 1 calc R . .
C272 C 0.5240(7) 0.9280(14) 0.3259(7) 0.029(10) Uiso 1 1 d G . .
H27D H 0.4920 0.9283 0.3113 0.035 Uiso 1 1 calc R . .
N5 N 0.3140(8) 1.2243(15) 0.3005(8) 0.048(10) Uiso 1 1 d G . .
C273 C 0.2858(10) 1.1752(13) 0.2950(8) 0.036(11) Uiso 1 1 d G . .
H27E H 0.2962 1.1414 0.2831 0.043 Uiso 1 1 calc R . .
C274 C 0.2423(10) 1.1755(15) 0.3069(10) 0.11(2) Uiso 1 1 d G . .
H27F H 0.2230 1.1419 0.3031 0.126 Uiso 1 1 calc R . .
C275 C 0.2271(8) 1.2250(17) 0.3243(10) 0.058(14) Uiso 1 1 d G . .
H27G H 0.1974 1.2252 0.3324 0.070 Uiso 1 1 calc R . .
C276 C 0.2553(11) 1.2741(14) 0.3298(9) 0.072(16) Uiso 1 1 d G . .
H27H H 0.2449 1.3080 0.3417 0.086 Uiso 1 1 calc R . .
C277 C 0.2988(10) 1.2738(13) 0.3179(9) 0.060(14) Uiso 1 1 d G . .
H27I H 0.3181 1.3074 0.3216 0.072 Uiso 1 1 calc R . .
N6 N 0.5371(7) 1.1157(13) 0.2956(7) 0.044(10) Uiso 1 1 d G . .
C278 C 0.5837(8) 1.1322(14) 0.3109(7) 0.035(11) Uiso 1 1 d G . .
H27J H 0.5913 1.1569 0.3345 0.042 Uiso 1 1 calc R . .
C279 C 0.6193(7) 1.1124(16) 0.2917(9) 0.062(14) Uiso 1 1 d G . .
H27K H 0.6512 1.1236 0.3021 0.075 Uiso 1 1 calc R . .
C280 C 0.6083(8) 1.0761(16) 0.2571(9) 0.075(17) Uiso 1 1 d G . .
H28B H 0.6327 1.0626 0.2440 0.090 Uiso 1 1 calc R . .
C281 C 0.5617(10) 1.0597(14) 0.2418(7) 0.062(15) Uiso 1 1 d G . .
H28C H 0.5542 1.0350 0.2182 0.074 Uiso 1 1 calc R . .
C282 C 0.5261(7) 1.0795(13) 0.2610(7) 0.022(9) Uiso 1 1 d G . .
H28D H 0.4942 1.0683 0.2506 0.026 Uiso 1 1 calc R . .
N7 N 0.1901(9) 1.2218(13) 0.1440(7) 0.052(11) Uiso 1 1 d G . .
C283 C 0.2317(9) 1.2088(12) 0.1723(8) 0.062(14) Uiso 1 1 d G . .
H28E H 0.2480 1.1739 0.1696 0.074 Uiso 1 1 calc R . .
C284 C 0.2494(7) 1.2471(14) 0.2045(7) 0.030(10) Uiso 1 1 d G . .
H28F H 0.2778 1.2382 0.2239 0.036 Uiso 1 1 calc R . .
C285 C 0.2255(9) 1.2982(13) 0.2085(7) 0.037(11) Uiso 1 1 d G . .
H28G H 0.2375 1.3243 0.2305 0.044 Uiso 1 1 calc R . .
C286 C 0.1839(9) 1.3112(12) 0.1802(8) 0.085(18) Uiso 1 1 d G . .
H28H H 0.1675 1.3461 0.1829 0.102 Uiso 1 1 calc R . .
C287 C 0.1662(7) 1.2729(14) 0.1479(7) 0.022(9) Uiso 1 1 d G . .
H28I H 0.1378 1.2818 0.1286 0.026 Uiso 1 1 calc R . .
N8 N 0.2020(9) 1.0262(13) -0.0155(7) 0.031(8) Uiso 1 1 d G . .
C288 C 0.1846(10) 1.0266(14) -0.0584(7) 0.072(16) Uiso 1 1 d G . .
H28J H 0.1810 1.0621 -0.0732 0.086 Uiso 1 1 calc R . .
C289 C 0.1725(11) 0.9749(17) -0.0796(6) 0.068(16) Uiso 1 1 d G . .
H28K H 0.1606 0.9752 -0.1089 0.082 Uiso 1 1 calc R . .
C290 C 0.1777(12) 0.9229(14) -0.0579(10) 0.088(19) Uiso 1 1 d G . .
H29B H 0.1694 0.8876 -0.0724 0.106 Uiso 1 1 calc R . .
C291 C 0.1951(12) 0.9225(13) -0.0150(10) 0.074(17) Uiso 1 1 d G . .
H29C H 0.1986 0.8869 -0.0002 0.089 Uiso 1 1 calc R . .
C292 C 0.2072(9) 0.9741(15) 0.0062(6) 0.052(13) Uiso 1 1 d G . .
H29D H 0.2191 0.9738 0.0356 0.063 Uiso 1 1 calc R . .
N9 N 0.2380(9) 0.7865(14) 0.0029(7) 0.045(10) Uiso 1 1 d G . .
C293 C 0.2771(9) 0.8221(14) 0.0153(6) 0.034(11) Uiso 1 1 d G . .
H29E H 0.2864 0.8337 0.0436 0.040 Uiso 1 1 calc R . .
C294 C 0.3026(9) 0.8408(15) -0.0139(8) 0.042(12) Uiso 1 1 d G . .
H29F H 0.3293 0.8651 -0.0055 0.051 Uiso 1 1 calc R . .
C295 C 0.2889(11) 0.8239(17) -0.0554(7) 0.079(17) Uiso 1 1 d G . .
H29G H 0.3063 0.8367 -0.0754 0.095 Uiso 1 1 calc R . .
C296 C 0.2498(12) 0.7883(18) -0.0678(6) 0.079(17) Uiso 1 1 d G . .
H29H H 0.2404 0.7767 -0.0961 0.095 Uiso 1 1 calc R . .
C297 C 0.2243(9) 0.7696(15) -0.0386(8) 0.067(15) Uiso 1 1 d G . .
H29I H 0.1975 0.7453 -0.0470 0.080 Uiso 1 1 calc R . .
N10 N 0.1959(8) 0.6816(13) 0.1888(6) 0.035(9) Uiso 1 1 d G . .
C298 C 0.1982(9) 0.7316(12) 0.2127(8) 0.040(11) Uiso 1 1 d G . .
H29J H 0.2138 0.7649 0.2052 0.049 Uiso 1 1 calc R . .
C299 C 0.1776(11) 0.7328(14) 0.2476(8) 0.090(19) Uiso 1 1 d G . .
H29K H 0.1792 0.7670 0.2639 0.108 Uiso 1 1 calc R . .
C300 C 0.1548(11) 0.6841(16) 0.2585(7) 0.056(14) Uiso 1 1 d G . .
H30B H 0.1408 0.6849 0.2823 0.067 Uiso 1 1 calc R . .
C301 C 0.1526(10) 0.6341(14) 0.2346(9) 0.070(16) Uiso 1 1 d G . .
H30C H 0.1370 0.6008 0.2421 0.084 Uiso 1 1 calc R . .
C302 C 0.1731(9) 0.6328(12) 0.1998(8) 0.038(11) Uiso 1 1 d G . .
H30D H 0.1716 0.5987 0.1834 0.046 Uiso 1 1 calc R . .
N11 N 0.1415(10) 1.1014(14) 0.2827(7) 0.043(9) Uiso 1 1 d G . .
C303 C 0.1604(9) 1.1063(15) 0.2471(8) 0.042(12) Uiso 1 1 d G . .
H30E H 0.1807 1.0771 0.2405 0.051 Uiso 1 1 calc R . .
C304 C 0.1494(13) 1.1541(18) 0.2211(8) 0.069(16) Uiso 1 1 d G . .
H30F H 0.1623 1.1575 0.1967 0.082 Uiso 1 1 calc R . .
C305 C 0.1196(15) 1.1968(16) 0.2307(12) 0.19(4) Uiso 1 1 d G . .
H30G H 0.1122 1.2295 0.2130 0.223 Uiso 1 1 calc R . .
C306 C 0.1008(14) 1.1919(16) 0.2664(13) 0.11(2) Uiso 1 1 d G . .
H30H H 0.0805 1.2211 0.2730 0.131 Uiso 1 1 calc R . .
C307 C 0.1118(11) 1.1441(18) 0.2924(9) 0.085(18) Uiso 1 1 d G . .
H30I H 0.0989 1.1408 0.3168 0.102 Uiso 1 1 calc R . .
N12 N 0.1911(11) 0.8067(15) 0.3349(9) 0.065(12) Uiso 1 1 d G . .
C308 C 0.2364(12) 0.8023(17) 0.3271(10) 0.072(16) Uiso 1 1 d G . .
H30J H 0.2472 0.8300 0.3098 0.086 Uiso 1 1 calc R . .
C309 C 0.2659(10) 0.7575(19) 0.3447(12) 0.10(2) Uiso 1 1 d G . .
H30K H 0.2969 0.7545 0.3394 0.118 Uiso 1 1 calc R . .
C310 C 0.2501(14) 0.7171(16) 0.3701(12) 0.10(2) Uiso 1 1 d G . .
H31A H 0.2703 0.6864 0.3821 0.116 Uiso 1 1 calc R . .
C311 C 0.2047(15) 0.7215(17) 0.3779(11) 0.13(3) Uiso 1 1 d G . .
H31B H 0.1939 0.6938 0.3953 0.156 Uiso 1 1 calc R . .
C312 C 0.1752(10) 0.7663(19) 0.3603(11) 0.10(2) Uiso 1 1 d G . .
H31C H 0.1442 0.7693 0.3656 0.115 Uiso 1 1 calc R . .
N1S N 0.3231(9) 0.9534(15) 0.1966(8) 0.025(8) Uiso 1 1 d D . .
C11S C 0.316(2) 0.923(3) 0.2314(16) 0.12(2) Uiso 1 1 d D . .
H11J H 0.3001 0.9493 0.2479 0.140 Uiso 1 1 calc R . .
H11K H 0.3476 0.9143 0.2487 0.140 Uiso 1 1 calc R . .
C12S C 0.287(3) 0.863(4) 0.227(2) 0.13(3) Uiso 1 1 d . . .
H12I H 0.2843 0.8487 0.2542 0.195 Uiso 1 1 calc R . .
H12J H 0.3028 0.8344 0.2125 0.195 Uiso 1 1 calc R . .
H12K H 0.2547 0.8698 0.2099 0.195 Uiso 1 1 calc R . .
C13S C 0.324(3) 0.915(3) 0.164(2) 0.37(10) Uiso 1 1 d D . .
H13I H 0.2983 0.8874 0.1634 0.441 Uiso 1 1 calc R . .
H13J H 0.3542 0.8932 0.1717 0.441 Uiso 1 1 calc R . .
C14S C 0.321(2) 0.936(3) 0.1187(18) 0.10(2) Uiso 1 1 d . . .
H14J H 0.3216 0.9024 0.1005 0.152 Uiso 1 1 calc R . .
H14K H 0.3478 0.9613 0.1174 0.152 Uiso 1 1 calc R . .
H14L H 0.2913 0.9572 0.1093 0.152 Uiso 1 1 calc R . .
C15S C 0.286(2) 0.993(3) 0.184(2) 0.28(7) Uiso 1 1 d D . .
H15J H 0.2569 0.9702 0.1760 0.338 Uiso 1 1 calc R . .
H15K H 0.2919 1.0126 0.1591 0.338 Uiso 1 1 calc R . .
C16S C 0.276(2) 1.042(3) 0.2163(18) 0.09(2) Uiso 1 1 d . . .
H16I H 0.2506 1.0675 0.2021 0.138 Uiso 1 1 calc R . .
H16J H 0.3049 1.0655 0.2257 0.138 Uiso 1 1 calc R . .
H16K H 0.2670 1.0243 0.2405 0.138 Uiso 1 1 calc R . .
C17S C 0.366(2) 0.983(3) 0.207(2) 0.21(5) Uiso 1 1 d D . .
H17K H 0.3621 1.0101 0.2293 0.257 Uiso 1 1 calc R . .
H17L H 0.3667 1.0077 0.1820 0.257 Uiso 1 1 calc R . .
C18S C 0.415(2) 0.960(4) 0.220(2) 0.14(3) Uiso 1 1 d D . .
H18I H 0.4376 0.9927 0.2238 0.212 Uiso 1 1 calc R . .
H18J H 0.4222 0.9345 0.1981 0.212 Uiso 1 1 calc R . .
H18K H 0.4182 0.9390 0.2460 0.212 Uiso 1 1 calc R . .
C1S C 0.4412(9) 0.226(2) 0.0847(12) 0.14(3) Uiso 1 1 d D . .
Cl1 Cl 0.4383(8) 0.2624(13) 0.1316(6) 0.151(8) Uiso 1 1 d D . .
Cl2 Cl 0.3804(5) 0.2412(11) 0.0543(5) 0.096(5) Uiso 1 1 d D . .
C2S C 0.3613(11) 0.9332(13) 0.4854(17) 0.16(3) Uiso 1 1 d D . .
Cl3 Cl 0.4099(10) 0.9265(16) 0.4606(10) 0.231(14) Uiso 1 1 d D . .
Cl4 Cl 0.3399(14) 1.0063(14) 0.4661(14) 0.32(2) Uiso 1 1 d D . .
C3S C 0.0451(17) 0.9190(12) 0.086(2) 0.29(7) Uiso 1 1 d D . .
Cl5 Cl 0.0227(13) 0.9901(11) 0.0864(11) 0.243(15) Uiso 1 1 d D . .
Cl6 Cl 0.0146(19) 0.8848(16) 0.1249(15) 0.36(3) Uiso 1 1 d D . .
C4S C 0.478(3) 0.696(4) 0.1132(13) 0.21(5) Uiso 1 1 d D . .
Cl7 Cl 0.4296(16) 0.648(2) 0.0973(11) 0.35(3) Uiso 1 1 d D . .
Cl8 Cl 0.4916(10) 0.6801(15) 0.1703(8) 0.187(11) Uiso 1 1 d D . .

loop_
_atom_type_symbol
_atom_type_description
_atom_type_scat_dispersion_real
_atom_type_scat_dispersion_imag
_atom_type_scat_source
C C 0.0033 0.0016 'International Tables Vol C Tables 4.2.6.8 and 6.1.1.4'
H H 0.0000 0.0000 'International Tables Vol C Tables 4.2.6.8 and 6.1.1.4'
N N 0.0061 0.0033 'International Tables Vol C Tables 4.2.6.8 and 6.1.1.4'
O O 0.0106 0.0060 'International Tables Vol C Tables 4.2.6.8 and 6.1.1.4'
P P 0.1023 0.0942 'International Tables Vol C Tables 4.2.6.8 and 6.1.1.4'
Cl Cl 0.1484 0.1585 'International Tables Vol C Tables 4.2.6.8 and 6.1.1.4'
Rh Rh -1.1178 0.9187 'International Tables Vol C Tables 4.2.6.8 and 6.1.1.4'

loop_
_geom_angle_atom_site_label_1
_geom_angle_atom_site_label_2
_geom_angle_atom_site_label_3
_geom_angle
_geom_angle_site_symmetry_1
_geom_angle_site_symmetry_3
_geom_angle_publ_flag
C20 Rh1 O3 86.6(10) . . ?
C20 Rh1 P1 99.3(8) . . ?
O3 Rh1 P1 173.5(7) . . ?
C20 Rh1 O1 170.5(9) . . ?
O3 Rh1 O1 84.5(9) . . ?
P1 Rh1 O1 89.4(7) . . ?
C20 Rh1 N1 99.7(10) . . ?
O3 Rh1 N1 84.1(9) . . ?
P1 Rh1 N1 97.5(8) . . ?
O1 Rh1 N1 82.6(9) . . ?
C20 Rh1 Rh2 91.4(7) . . ?
O3 Rh1 Rh2 87.5(6) . . ?
P1 Rh1 Rh2 89.6(3) . . ?
O1 Rh1 Rh2 85.0(6) . . ?
N1 Rh1 Rh2 165.6(6) . . ?
C2 Rh2 O4 170.1(10) . . ?
C2 Rh2 O2 84.3(9) . . ?
O4 Rh2 O2 85.9(9) . . ?
C2 Rh2 P2 97.9(8) . . ?
O4 Rh2 P2 91.8(7) . . ?
O2 Rh2 P2 176.1(7) . . ?
C2 Rh2 N2 97.8(9) . . ?
O4 Rh2 N2 83.0(9) . . ?
O2 Rh2 N2 86.3(8) . . ?
P2 Rh2 N2 96.5(6) . . ?
C2 Rh2 Rh1 93.8(6) . . ?
O4 Rh2 Rh1 84.3(7) . . ?
O2 Rh2 Rh1 87.5(6) . . ?
P2 Rh2 Rh1 89.2(3) . . ?
N2 Rh2 Rh1 166.2(6) . . ?
C56 Rh3 O5 85.4(11) . . ?
C56 Rh3 O7 167.0(12) . . ?
O5 Rh3 O7 82.2(10) . . ?
C56 Rh3 P3 99.6(9) . . ?
O5 Rh3 P3 173.9(8) . . ?
O7 Rh3 P3 92.7(8) . . ?
C56 Rh3 N3 99.2(10) . . ?
O5 Rh3 N3 87.0(11) . . ?
O7 Rh3 N3 83.9(10) . . ?
P3 Rh3 N3 95.8(8) . . ?
C56 Rh3 Rh4 92.7(7) . . ?
O5 Rh3 Rh4 88.2(8) . . ?
O7 Rh3 Rh4 83.2(7) . . ?
P3 Rh3 Rh4 88.0(4) . . ?
N3 Rh3 Rh4 166.7(8) . . ?
C38 Rh4 O6 170.4(10) . . ?
C38 Rh4 P4 96.1(8) . . ?
O6 Rh4 P4 93.5(7) . . ?
C38 Rh4 O8 85.9(10) . . ?
O6 Rh4 O8 84.5(9) . . ?
P4 Rh4 O8 176.6(7) . . ?
C38 Rh4 N4 96.4(10) . . ?
O6 Rh4 N4 82.7(9) . . ?
P4 Rh4 N4 94.4(7) . . ?
O8 Rh4 N4 88.1(9) . . ?
C38 Rh4 Rh3 96.3(8) . . ?
O6 Rh4 Rh3 84.0(7) . . ?
P4 Rh4 Rh3 88.9(3) . . ?
O8 Rh4 Rh3 88.2(7) . . ?
N4 Rh4 Rh3 166.4(7) . . ?
C92 Rh5 O9 168.5(12) . . ?
C92 Rh5 O11 85.9(10) . . ?
O9 Rh5 O11 83.6(11) . . ?
C92 Rh5 P5 98.5(9) . . ?
O9 Rh5 P5 91.6(9) . . ?
O11 Rh5 P5 173.8(8) . . ?
C92 Rh5 N5 99.8(10) . . ?
O9 Rh5 N5 84.3(12) . . ?
O11 Rh5 N5 87.2(9) . . ?
P5 Rh5 N5 96.2(7) . . ?
C92 Rh5 Rh6 94.5(8) . . ?
O9 Rh5 Rh6 80.4(10) . . ?
O11 Rh5 Rh6 87.1(6) . . ?
P5 Rh5 Rh6 88.2(3) . . ?
N5 Rh5 Rh6 164.2(8) . . ?
C74 Rh6 O12 169.0(11) . . ?
C74 Rh6 P6 96.5(9) . . ?
O12 Rh6 P6 93.6(7) . . ?
C74 Rh6 O10 85.2(10) . . ?
O12 Rh6 O10 84.5(9) . . ?
P6 Rh6 O10 174.6(7) . . ?
C74 Rh6 N6 99.5(9) . . ?
O12 Rh6 N6 83.9(8) . . ?
P6 Rh6 N6 95.7(7) . . ?
O10 Rh6 N6 89.0(9) . . ?
C74 Rh6 Rh5 91.8(8) . . ?
O12 Rh6 Rh5 84.1(6) . . ?
P6 Rh6 Rh5 87.6(4) . . ?
O10 Rh6 Rh5 87.2(6) . . ?
N6 Rh6 Rh5 167.8(6) . . ?
C128 Rh7 O15 172.1(11) . . ?
C128 Rh7 O13 87.5(11) . . ?
O15 Rh7 O13 85.2(10) . . ?
C128 Rh7 N7 100.4(9) . . ?
O15 Rh7 N7 82.3(9) . . ?
O13 Rh7 N7 88.1(10) . . ?
C128 Rh7 P7 98.0(8) . . ?
O15 Rh7 P7 89.1(8) . . ?
O13 Rh7 P7 173.3(8) . . ?
N7 Rh7 P7 94.8(7) . . ?
C128 Rh7 Rh8 92.8(7) . . ?
O15 Rh7 Rh8 84.0(7) . . ?
O13 Rh7 Rh8 87.1(7) . . ?
N7 Rh7 Rh8 165.8(7) . . ?
P7 Rh7 Rh8 88.7(3) . . ?
C110 Rh8 O14 170.0(10) . . ?
C110 Rh8 O16 84.3(10) . . ?
O14 Rh8 O16 85.6(9) . . ?
C110 Rh8 P8 98.4(8) . . ?
O14 Rh8 P8 91.6(7) . . ?
O16 Rh8 P8 175.3(6) . . ?
C110 Rh8 N8 98.3(10) . . ?
O14 Rh8 N8 81.6(9) . . ?
O16 Rh8 N8 87.5(9) . . ?
P8 Rh8 N8 95.9(7) . . ?
C110 Rh8 Rh7 95.5(7) . . ?
O14 Rh8 Rh7 83.9(7) . . ?
O16 Rh8 Rh7 88.3(6) . . ?
P8 Rh8 Rh7 87.6(3) . . ?
N8 Rh8 Rh7 165.1(7) . . ?
C164 Rh9 O19 171.7(10) . . ?
C164 Rh9 P9 96.7(9) . . ?
O19 Rh9 P9 91.1(8) . . ?
C164 Rh9 N9 98.5(9) . . ?
O19 Rh9 N9 83.2(9) . . ?
P9 Rh9 N9 97.1(8) . . ?
C164 Rh9 O17 86.5(10) . . ?
O19 Rh9 O17 85.6(9) . . ?
P9 Rh9 O17 174.2(7) . . ?
N9 Rh9 O17 87.2(9) . . ?
C164 Rh9 Rh10 92.2(7) . . ?
O19 Rh9 Rh10 85.3(6) . . ?
P9 Rh9 Rh10 87.5(4) . . ?
N9 Rh9 Rh10 167.8(7) . . ?
O17 Rh9 Rh10 87.6(6) . . ?
C146 Rh10 O18 167.6(12) . . ?
C146 Rh10 O20 85.5(11) . . ?
O18 Rh10 O20 83.0(10) . . ?
C146 Rh10 P10 99.3(9) . . ?
O18 Rh10 P10 92.1(9) . . ?
O20 Rh10 P10 175.0(8) . . ?
C146 Rh10 N10 97.7(10) . . ?
O18 Rh10 N10 86.3(10) . . ?
O20 Rh10 N10 86.4(8) . . ?
P10 Rh10 N10 94.2(7) . . ?
C146 Rh10 Rh9 93.9(8) . . ?
O18 Rh10 Rh9 81.1(7) . . ?
O20 Rh10 Rh9 88.4(6) . . ?
P10 Rh10 Rh9 90.0(3) . . ?
N10 Rh10 Rh9 166.9(7) . . ?
C200 Rh11 O21 171.4(10) . . ?
C200 Rh11 O23 84.4(10) . . ?
O21 Rh11 O23 87.0(8) . . ?
C200 Rh11 P11 98.7(8) . . ?
O21 Rh11 P11 89.7(7) . . ?
O23 Rh11 P11 171.7(9) . . ?
C200 Rh11 N11 99.8(11) . . ?
O21 Rh11 N11 80.7(9) . . ?
O23 Rh11 N11 93.2(10) . . ?
P11 Rh11 N11 93.8(8) . . ?
C200 Rh11 Rh12 94.3(8) . . ?
O21 Rh11 Rh12 84.6(6) . . ?
O23 Rh11 Rh12 83.4(8) . . ?
P11 Rh11 Rh12 88.7(4) . . ?
N11 Rh11 Rh12 165.1(7) . . ?
C182 Rh12 O22 86.5(10) . . ?
C182 Rh12 O24 173.2(10) . . ?
O22 Rh12 O24 86.8(9) . . ?
C182 Rh12 P12 96.1(8) . . ?
O22 Rh12 P12 172.3(9) . . ?
O24 Rh12 P12 90.7(7) . . ?
C182 Rh12 N12 98.1(12) . . ?
O22 Rh12 N12 91.5(10) . . ?
O24 Rh12 N12 80.5(11) . . ?
P12 Rh12 N12 95.2(8) . . ?
C182 Rh12 Rh11 94.4(9) . . ?
O22 Rh12 Rh11 83.9(7) . . ?
O24 Rh12 Rh11 86.4(7) . . ?
P12 Rh12 Rh11 88.7(4) . . ?
N12 Rh12 Rh11 166.3(8) . . ?
C7 P1 C13 99.4(13) . . ?
C7 P1 C1 102.9(13) . . ?
C13 P1 C1 105.1(13) . . ?
C7 P1 Rh1 116.8(10) . . ?
C13 P1 Rh1 121.1(11) . . ?
C1 P1 Rh1 109.5(9) . . ?
C19 P2 C31 102.9(13) . . ?
C19 P2 C25 101.6(13) . . ?
C31 P2 C25 98.0(13) . . ?
C19 P2 Rh2 110.7(9) . . ?
C31 P2 Rh2 126.2(11) . . ?
C25 P2 Rh2 114.2(8) . . ?
C43 P3 C37 107.4(14) . . ?
C43 P3 C49 98.2(15) . . ?
C37 P3 C49 108.7(14) . . ?
C43 P3 Rh3 122.6(11) . . ?
C37 P3 Rh3 108.1(12) . . ?
C49 P3 Rh3 111.1(11) . . ?
C55 P4 C61 100.0(13) . . ?
C55 P4 C67 109.9(15) . . ?
C61 P4 C67 100.6(15) . . ?
C55 P4 Rh4 107.4(10) . . ?
C61 P4 Rh4 115.5(11) . . ?
C67 P4 Rh4 121.4(10) . . ?
C73 P5 C79 98.5(13) . . ?
C73 P5 C85 111.9(14) . . ?
C79 P5 C85 96.6(13) . . ?
C73 P5 Rh5 110.7(10) . . ?
C79 P5 Rh5 113.1(10) . . ?
C85 P5 Rh5 122.6(10) . . ?
C97 P6 C103 99.0(17) . . ?
C97 P6 C91 104.5(18) . . ?
C103 P6 C91 99.0(15) . . ?
C97 P6 Rh6 127.6(15) . . ?
C103 P6 Rh6 113.0(13) . . ?
C91 P6 Rh6 109.8(11) . . ?
C109 P7 C121 107.2(13) . . ?
C109 P7 C115 106.6(12) . . ?
C121 P7 C115 102.3(13) . . ?
C109 P7 Rh7 107.7(11) . . ?
C121 P7 Rh7 111.1(9) . . ?
C115 P7 Rh7 121.2(9) . . ?
C127 P8 C139 104.4(12) . . ?
C127 P8 C133 103.6(12) . . ?
C139 P8 C133 99.2(12) . . ?
C127 P8 Rh8 111.8(9) . . ?
C139 P8 Rh8 113.3(10) . . ?
C133 P8 Rh8 122.5(9) . . ?
C145 P9 C151 108.1(17) . . ?
C145 P9 C157 104.8(16) . . ?
C151 P9 C157 97.2(15) . . ?
C145 P9 Rh9 109.3(12) . . ?
C151 P9 Rh9 123.0(13) . . ?
C157 P9 Rh9 112.5(14) . . ?
C163 P10 C169 103.9(13) . . ?
C163 P10 C175 109.5(14) . . ?
C169 P10 C175 98.0(14) . . ?
C163 P10 Rh10 107.3(10) . . ?
C169 P10 Rh10 114.0(11) . . ?
C175 P10 Rh10 122.4(12) . . ?
C193 P11 C181 104.5(17) . . ?
C193 P11 C187 98.6(19) . . ?
C181 P11 C187 101.8(18) . . ?
C193 P11 Rh11 123.4(14) . . ?
C181 P11 Rh11 110.6(12) . . ?
C187 P11 Rh11 115.3(14) . . ?
C205 P12 C211 103.5(19) . . ?
C205 P12 C199 108.0(19) . . ?
C211 P12 C199 102.3(16) . . ?
C205 P12 Rh12 123.6(15) . . ?
C211 P12 Rh12 110.8(13) . . ?
C199 P12 Rh12 106.7(11) . . ?
C234 O1 Rh1 120.9(19) . . ?
C234 O2 Rh2 114.2(14) . . ?
C242 O3 Rh1 116.3(17) . . ?
C242 O4 Rh2 120.1(19) . . ?
C252 O5 Rh3 117.3(17) . . ?
C252 O6 Rh4 126(2) . . ?
C243 O7 Rh3 133(2) . . ?
C243 O8 Rh4 111.4(15) . . ?
C250 O9 Rh5 127(2) . . ?
C250 O10 Rh6 119(2) . . ?
C233 O11 Rh5 120.0(17) . . ?
C233 O12 Rh6 118.3(15) . . ?
C225 O13 Rh7 117.8(17) . . ?
C225 O14 Rh8 124(2) . . ?
C232 O15 Rh7 126(2) . . ?
C232 O16 Rh8 114.8(16) . . ?
C224 O17 Rh9 117(2) . . ?
C224 O18 Rh10 126.1(19) . . ?
C241 O19 Rh9 119.9(15) . . ?
C241 O20 Rh10 117.3(17) . . ?
C223 O21 Rh11 119.5(15) . . ?
C223 O22 Rh12 127(2) . . ?
C251 O23 Rh11 124(2) . . ?
C251 O24 Rh12 116.9(19) . . ?
C2 C1 C6 120.0 . . ?
C2 C1 P1 117.5(14) . . ?
C6 C1 P1 121.4(14) . . ?
C1 C2 C3 120.0 . . ?
C1 C2 Rh2 121.5(12) . . ?
C3 C2 Rh2 116.3(12) . . ?
C4 C3 C2 120.0 . . ?
C3 C4 C5 120.0 . . ?
C6 C5 C4 120.0 . . ?
C5 C6 C1 120.0 . . ?
C8 C7 C12 120.0 . . ?
C8 C7 P1 123.4(13) . . ?
C12 C7 P1 116.5(13) . . ?
C7 C8 C9 120.0 . . ?
C10 C9 C8 120.0 . . ?
C9 C10 C11 120.0 . . ?
C12 C11 C10 120.0 . . ?
C11 C12 C7 120.0 . . ?
C14 C13 C18 120.0 . . ?
C14 C13 P1 119.5(17) . . ?
C18 C13 P1 119.8(17) . . ?
C13 C14 C15 120.0 . . ?
C16 C15 C14 120.0 . . ?
C17 C16 C15 120.0 . . ?
C16 C17 C18 120.0 . . ?
C17 C18 C13 120.0 . . ?
C20 C19 C24 120.0 . . ?
C20 C19 P2 114.3(15) . . ?
C24 C19 P2 124.5(15) . . ?
C21 C20 C19 120.0 . . ?
C21 C20 Rh1 113.3(13) . . ?
C19 C20 Rh1 125.4(13) . . ?
C20 C21 C22 120.0 . . ?
C21 C22 C23 120.0 . . ?
C24 C23 C22 120.0 . . ?
C23 C24 C19 120.0 . . ?
C26 C25 C30 120.0 . . ?
C26 C25 P2 123.3(13) . . ?
C30 C25 P2 116.7(13) . . ?
C27 C26 C25 120.0 . . ?
C26 C27 C28 120.0 . . ?
C27 C28 C29 120.0 . . ?
C30 C29 C28 120.0 . . ?
C29 C30 C25 120.0 . . ?
C32 C31 C36 120.0 . . ?
C32 C31 P2 117.6(16) . . ?
C36 C31 P2 121.8(17) . . ?
C31 C32 C33 120.0 . . ?
C34 C33 C32 120.0 . . ?
C35 C34 C33 120.0 . . ?
C34 C35 C36 120.0 . . ?
C35 C36 C31 120.0 . . ?
C38 C37 C42 120.0 . . ?
C38 C37 P3 122.9(17) . . ?
C42 C37 P3 116.8(17) . . ?
C39 C38 C37 120.0 . . ?
C39 C38 Rh4 120.4(15) . . ?
C37 C38 Rh4 119.0(15) . . ?
C38 C39 C40 120.0 . . ?
C41 C40 C39 120.0 . . ?
C42 C41 C40 120.0 . . ?
C41 C42 C37 120.0 . . ?
C44 C43 C48 120.0 . . ?
C44 C43 P3 118.0(16) . . ?
C48 C43 P3 122.0(16) . . ?
C43 C44 C45 120.0 . . ?
C46 C45 C44 120.0 . . ?
C47 C46 C45 120.0 . . ?
C48 C47 C46 120.0 . . ?
C47 C48 C43 120.0 . . ?
C50 C49 C54 120.0 . . ?
C50 C49 P3 116.8(16) . . ?
C54 C49 P3 122.8(17) . . ?
C49 C50 C51 120.0 . . ?
C52 C51 C50 120.0 . . ?
C51 C52 C53 120.0 . . ?
C54 C53 C52 120.0 . . ?
C53 C54 C49 120.0 . . ?
C56 C55 C60 120.0 . . ?
C56 C55 P4 119.3(14) . . ?
C60 C55 P4 120.6(14) . . ?
C55 C56 C57 120.0 . . ?
C55 C56 Rh3 120.9(13) . . ?
C57 C56 Rh3 118.7(12) . . ?
C58 C57 C56 120.0 . . ?
C57 C58 C59 120.0 . . ?
C58 C59 C60 120.0 . . ?
C59 C60 C55 120.0 . . ?
C62 C61 C66 120.0 . . ?
C62 C61 P4 123.1(18) . . ?
C66 C61 P4 116.9(18) . . ?
C63 C62 C61 120.0 . . ?
C62 C63 C64 120.0 . . ?
C63 C64 C65 120.0 . . ?
C66 C65 C64 120.0 . . ?
C65 C66 C61 120.0 . . ?
C68 C67 C72 120.0 . . ?
C68 C67 P4 121.8(16) . . ?
C72 C67 P4 117.2(16) . . ?
C67 C68 C69 120.0 . . ?
C70 C69 C68 120.0 . . ?
C71 C70 C69 120.0 . . ?
C70 C71 C72 120.0 . . ?
C71 C72 C67 120.0 . . ?
C74 C73 C78 120.0 . . ?
C74 C73 P5 114.2(15) . . ?
C78 C73 P5 125.5(15) . . ?
C73 C74 C75 120.0 . . ?
C73 C74 Rh6 125.3(14) . . ?
C75 C74 Rh6 114.6(14) . . ?
C76 C75 C74 120.0 . . ?
C75 C76 C77 120.0 . . ?
C78 C77 C76 120.0 . . ?
C77 C78 C73 120.0 . . ?
C80 C79 C84 120.0 . . ?
C80 C79 P5 120.9(15) . . ?
C84 C79 P5 119.1(15) . . ?
C79 C80 C81 120.0 . . ?
C80 C81 C82 120.0 . . ?
C81 C82 C83 120.0 . . ?
C84 C83 C82 120.0 . . ?
C83 C84 C79 120.0 . . ?
C86 C85 C90 120.0 . . ?
C86 C85 P5 120.8(17) . . ?
C90 C85 P5 118.6(17) . . ?
C85 C86 C87 120.0 . . ?
C88 C87 C86 120.0 . . ?
C87 C88 C89 120.0 . . ?
C90 C89 C88 120.0 . . ?
C89 C90 C85 120.0 . . ?
C92 C91 C96 120.0 . . ?
C92 C91 P6 113.9(16) . . ?
C96 C91 P6 126.0(16) . . ?
C91 C92 C93 120.0 . . ?
C91 C92 Rh5 122.4(15) . . ?
C93 C92 Rh5 115.9(15) . . ?
C94 C93 C92 120.0 . . ?
C95 C94 C93 120.0 . . ?
C94 C95 C96 120.0 . . ?
C95 C96 C91 120.0 . . ?
C98 C97 C102 120.0 . . ?
C98 C97 P6 118(3) . . ?
C102 C97 P6 122(3) . . ?
C97 C98 C99 120.0 . . ?
C100 C99 C98 120.0 . . ?
C99 C100 C101 120.0 . . ?
C102 C101 C100 120.0 . . ?
C101 C102 C97 120.0 . . ?
C104 C103 C108 120.0 . . ?
C104 C103 P6 117.9(18) . . ?
C108 C103 P6 121.9(18) . . ?
C105 C104 C103 120.0 . . ?
C104 C105 C106 120.0 . . ?
C105 C106 C107 120.0 . . ?
C108 C107 C106 120.0 . . ?
C107 C108 C103 120.0 . . ?
C110 C109 C114 120.0 . . ?
C110 C109 P7 121.6(16) . . ?
C114 C109 P7 118.1(16) . . ?
C109 C110 C111 120.0 . . ?
C109 C110 Rh8 120.2(14) . . ?
C111 C110 Rh8 119.4(14) . . ?
C112 C111 C110 120.0 . . ?
C113 C112 C111 120.0 . . ?
C112 C113 C114 120.0 . . ?
C113 C114 C109 120.0 . . ?
C116 C115 C120 120.0 . . ?
C116 C115 P7 120.4(14) . . ?
C120 C115 P7 118.7(14) . . ?
C117 C116 C115 120.0 . . ?
C116 C117 C118 120.0 . . ?
C119 C118 C117 120.0 . . ?
C118 C119 C120 120.0 . . ?
C119 C120 C115 120.0 . . ?
C122 C121 C126 120.0 . . ?
C122 C121 P7 121.2(16) . . ?
C126 C121 P7 118.6(16) . . ?
C121 C122 C123 120.0 . . ?
C124 C123 C122 120.0 . . ?
C123 C124 C125 120.0 . . ?
C126 C125 C124 120.0 . . ?
C125 C126 C121 120.0 . . ?
C128 C127 C132 120.0 . . ?
C128 C127 P8 116.4(13) . . ?
C132 C127 P8 123.3(13) . . ?
C127 C128 C129 120.0 . . ?
C127 C128 Rh7 123.6(12) . . ?
C129 C128 Rh7 115.6(12) . . ?
C130 C129 C128 120.0 . . ?
C131 C130 C129 120.0 . . ?
C130 C131 C132 120.0 . . ?
C131 C132 C127 120.0 . . ?
C134 C133 C138 120.0 . . ?
C134 C133 P8 120.8(13) . . ?
C138 C133 P8 118.5(14) . . ?
C133 C134 C135 120.0 . . ?
C136 C135 C134 120.0 . . ?
C135 C136 C137 120.0 . . ?
C138 C137 C136 120.0 . . ?
C137 C138 C133 120.0 . . ?
C140 C139 C144 120.0 . . ?
C140 C139 P8 116.6(15) . . ?
C144 C139 P8 123.4(15) . . ?
C139 C140 C141 120.0 . . ?
C142 C141 C140 120.0 . . ?
C143 C142 C141 120.0 . . ?
C144 C143 C142 120.0 . . ?
C143 C144 C139 120.0 . . ?
C146 C145 C150 120.0 . . ?
C146 C145 P9 115.7(17) . . ?
C150 C145 P9 124.3(17) . . ?
C147 C146 C145 120.0 . . ?
C147 C146 Rh10 117.9(15) . . ?
C145 C146 Rh10 121.2(15) . . ?
C148 C147 C146 120.0 . . ?
C147 C148 C149 120.0 . . ?
C150 C149 C148 120.0 . . ?
C149 C150 C145 120.0 . . ?
C152 C151 C156 120.0 . . ?
C152 C151 P9 117(2) . . ?
C156 C151 P9 121(2) . . ?
C151 C152 C153 120.0 . . ?
C152 C153 C154 120.0 . . ?
C155 C154 C153 120.0 . . ?
C154 C155 C156 120.0 . . ?
C155 C156 C151 120.0 . . ?
C158 C157 C162 120.0 . . ?
C158 C157 P9 116.6(18) . . ?
C162 C157 P9 123.4(18) . . ?
C159 C158 C157 120.0 . . ?
C158 C159 C160 120.0 . . ?
C161 C160 C159 120.0 . . ?
C160 C161 C162 120.0 . . ?
C161 C162 C157 120.0 . . ?
C164 C163 C168 120.0 . . ?
C164 C163 P10 119.4(14) . . ?
C168 C163 P10 120.5(14) . . ?
C163 C164 C165 120.0 . . ?
C163 C164 Rh9 122.5(13) . . ?
C165 C164 Rh9 117.4(13) . . ?
C164 C165 C166 120.0 . . ?
C167 C166 C165 120.0 . . ?
C168 C167 C166 120.0 . . ?
C167 C168 C163 120.0 . . ?
C170 C169 C174 120.0 . . ?
C170 C169 P10 116.2(17) . . ?
C174 C169 P10 123.8(17) . . ?
C169 C170 C171 120.0 . . ?
C172 C171 C170 120.0 . . ?
C171 C172 C173 120.0 . . ?
C174 C173 C172 120.0 . . ?
C173 C174 C169 120.0 . . ?
C176 C175 C180 120.0 . . ?
C176 C175 P10 118(2) . . ?
C180 C175 P10 120.7(19) . . ?
C177 C176 C175 120.0 . . ?
C176 C177 C178 120.0 . . ?
C177 C178 C179 120.0 . . ?
C180 C179 C178 120.0 . . ?
C179 C180 C175 120.0 . . ?
C182 C181 C186 120.0 . . ?
C182 C181 P11 117.0(19) . . ?
C186 C181 P11 122.9(19) . . ?
C183 C182 C181 120.0 . . ?
C183 C182 Rh12 117.6(17) . . ?
C181 C182 Rh12 121.7(17) . . ?
C182 C183 C184 120.0 . . ?
C185 C184 C183 120.0 . . ?
C184 C185 C186 120.0 . . ?
C185 C186 C181 120.0 . . ?
C188 C187 C192 120.0 . . ?
C188 C187 P11 116(2) . . ?
C192 C187 P11 124(2) . . ?
C187 C188 C189 120.0 . . ?
C190 C189 C188 120.0 . . ?
C189 C190 C191 120.0 . . ?
C192 C191 C190 120.0 . . ?
C191 C192 C187 120.0 . . ?
C194 C193 C198 120.0 . . ?
C194 C193 P11 121(2) . . ?
C198 C193 P11 118(2) . . ?
C195 C194 C193 120.0 . . ?
C194 C195 C196 120.0 . . ?
C197 C196 C195 120.0 . . ?
C196 C197 C198 120.0 . . ?
C197 C198 C193 120.0 . . ?
C200 C199 C204 120.0 . . ?
C200 C199 P12 118.4(17) . . ?
C204 C199 P12 121.6(17) . . ?
C199 C200 C201 120.0 . . ?
C199 C200 Rh11 121.5(15) . . ?
C201 C200 Rh11 117.7(15) . . ?
C200 C201 C202 120.0 . . ?
C203 C202 C201 120.0 . . ?
C202 C203 C204 120.0 . . ?
C203 C204 C199 120.0 . . ?
C206 C205 C210 120.0 . . ?
C206 C205 P12 117(3) . . ?
C210 C205 P12 121(3) . . ?
C205 C206 C207 120.0 . . ?
C208 C207 C206 120.0 . . ?
C209 C208 C207 120.0 . . ?
C208 C209 C210 120.0 . . ?
C209 C210 C205 120.0 . . ?
C212 C211 C216 120.0 . . ?
C212 C211 P12 121(2) . . ?
C216 C211 P12 119(2) . . ?
C211 C212 C213 120.0 . . ?
C214 C213 C212 120.0 . . ?
C215 C214 C213 120.0 . . ?
C214 C215 C216 120.0 . . ?
C215 C216 C211 120.0 . . ?
C218 C217 C222 120.0 . . ?
C218 C217 C223 117(2) . . ?
C222 C217 C223 122(2) . . ?
C219 C218 C217 120.0 . . ?
C218 C219 C220 120.0 . . ?
C218 C219 C224 122.7(19) . . ?
C220 C219 C224 117.3(19) . . ?
C221 C220 C219 120.0 . . ?
C220 C221 C222 120.0 . . ?
C220 C221 C225 115.7(19) . . ?
C222 C221 C225 123.7(19) . . ?
C221 C222 C217 120.0 . . ?
O22 C223 O21 119.9(19) . . ?
O22 C223 C217 129(3) . . ?
O21 C223 C217 111(3) . . ?
O17 C224 O18 123(2) . . ?
O17 C224 C219 124(3) . . ?
O18 C224 C219 113(3) . . ?
O14 C225 O13 122(2) . . ?
O14 C225 C221 120(3) . . ?
O13 C225 C221 118(3) . . ?
C227 C226 C231 120.0 . . ?
C227 C226 C232 116.6(18) . . ?
C231 C226 C232 123.2(18) . . ?
C226 C227 C228 120.0 . . ?
C227 C228 C229 120.0 . . ?
C227 C228 C233 116.5(17) . . ?
C229 C228 C233 123.2(18) . . ?
C230 C229 C228 120.0 . . ?
C229 C230 C231 120.0 . . ?
C229 C230 C234 124.6(18) . . ?
C231 C230 C234 115.4(18) . . ?
C230 C231 C226 120.0 . . ?
O15 C232 O16 121.9(19) . . ?
O15 C232 C226 124(3) . . ?
O16 C232 C226 114(2) . . ?
O11 C233 O12 124.9(18) . . ?
O11 C233 C228 124(3) . . ?
O12 C233 C228 111(2) . . ?
O1 C234 O2 128(2) . . ?
O1 C234 C230 119(3) . . ?
O2 C234 C230 112(2) . . ?
C236 C235 C240 120.0 . . ?
C236 C235 C241 122.6(19) . . ?
C240 C235 C241 117.3(19) . . ?
C237 C236 C235 120.0 . . ?
C236 C237 C238 120.0 . . ?
C236 C237 C242 121(2) . . ?
C238 C237 C242 118(2) . . ?
C237 C238 C239 120.0 . . ?
C238 C239 C240 120.0 . . ?
C238 C239 C243 126(2) . . ?
C240 C239 C243 114(2) . . ?
C239 C240 C235 120.0 . . ?
O20 C241 O19 123.0(19) . . ?
O20 C241 C235 123(3) . . ?
O19 C241 C235 114(2) . . ?
O3 C242 O4 126(2) . . ?
O3 C242 C237 119(3) . . ?
O4 C242 C237 115(3) . . ?
O7 C243 O8 120(2) . . ?
O7 C243 C239 128(3) . . ?
O8 C243 C239 109(3) . . ?
C245 C244 C249 120.0 . . ?
C245 C244 C250 120(2) . . ?
C249 C244 C250 120(2) . . ?
C246 C245 C244 120.0 . . ?
C245 C246 C247 120.0 . . ?
C245 C246 C251 121(2) . . ?
C247 C246 C251 118(2) . . ?
C246 C247 C248 120.0 . . ?
C249 C248 C247 120.0 . . ?
C249 C248 C252 113(2) . . ?
C247 C248 C252 126(2) . . ?
C248 C249 C244 120.0 . . ?
O10 C250 O9 122(2) . . ?
O10 C250 C244 122(3) . . ?
O9 C250 C244 116(3) . . ?
O23 C251 O24 123(2) . . ?
O23 C251 C246 122(3) . . ?
O24 C251 C246 114(3) . . ?
O6 C252 O5 120(2) . . ?
O6 C252 C248 124(3) . . ?
O5 C252 C248 116(3) . . ?
C253 N1 C257 120.0 . . ?
C253 N1 Rh1 120.5(14) . . ?
C257 N1 Rh1 114.3(13) . . ?
N1 C253 C254 120.0 . . ?
C253 C254 C255 120.0 . . ?
C256 C255 C254 120.0 . . ?
C255 C256 C257 120.0 . . ?
C256 C257 N1 120.0 . . ?
C258 N2 C262 120.0 . . ?
C258 N2 Rh2 115.1(12) . . ?
C262 N2 Rh2 122.2(11) . . ?
C259 C258 N2 120.0 . . ?
C258 C259 C260 120.0 . . ?
C261 C260 C259 120.0 . . ?
C260 C261 C262 120.0 . . ?
C261 C262 N2 120.0 . . ?
C263 N3 C267 120.0 . . ?
C263 N3 Rh3 113.0(17) . . ?
C267 N3 Rh3 123.0(17) . . ?
C264 C263 N3 120.0 . . ?
C265 C264 C263 120.0 . . ?
C264 C265 C266 120.0 . . ?
C267 C266 C265 120.0 . . ?
C266 C267 N3 120.0 . . ?
C268 N4 C272 120.0 . . ?
C268 N4 Rh4 123.8(14) . . ?
C272 N4 Rh4 111.6(14) . . ?
N4 C268 C269 120.0 . . ?
C270 C269 C268 120.0 . . ?
C271 C270 C269 120.0 . . ?
C270 C271 C272 120.0 . . ?
C271 C272 N4 120.0 . . ?
C273 N5 C277 120.0 . . ?
C273 N5 Rh5 115.5(15) . . ?
C277 N5 Rh5 120.7(15) . . ?
N5 C273 C274 120.0 . . ?
C273 C274 C275 120.0 . . ?
C274 C275 C276 120.0 . . ?
C275 C276 C277 120.0 . . ?
C276 C277 N5 120.0 . . ?
C278 N6 C282 120.0 . . ?
C278 N6 Rh6 125.9(13) . . ?
C282 N6 Rh6 111.1(12) . . ?
C279 C278 N6 120.0 . . ?
C278 C279 C280 120.0 . . ?
C279 C280 C281 120.0 . . ?
C280 C281 C282 120.0 . . ?
C281 C282 N6 120.0 . . ?
C283 N7 C287 120.0 . . ?
C283 N7 Rh7 112.5(13) . . ?
C287 N7 Rh7 124.5(14) . . ?
N7 C283 C284 120.0 . . ?
C285 C284 C283 120.0 . . ?
C284 C285 C286 120.0 . . ?
C287 C286 C285 120.0 . . ?
C286 C287 N7 120.0 . . ?
C288 N8 C292 120.0 . . ?
C288 N8 Rh8 121.8(14) . . ?
C292 N8 Rh8 113.4(14) . . ?
N8 C288 C289 120.0 . . ?
C290 C289 C288 120.0 . . ?
C289 C290 C291 120.0 . . ?
C292 C291 C290 120.0 . . ?
C291 C292 N8 120.0 . . ?
C293 N9 C297 120.0 . . ?
C293 N9 Rh9 114.1(13) . . ?
C297 N9 Rh9 123.5(14) . . ?
C294 C293 N9 120.0 . . ?
C293 C294 C295 120.0 . . ?
C294 C295 C296 120.0 . . ?
C297 C296 C295 120.0 . . ?
C296 C297 N9 120.0 . . ?
C298 N10 C302 120.0 . . ?
C298 N10 Rh10 113.1(13) . . ?
C302 N10 Rh10 122.9(13) . . ?
N10 C298 C299 120.0 . . ?
C298 C299 C300 120.0 . . ?
C301 C300 C299 120.0 . . ?
C300 C301 C302 120.0 . . ?
C301 C302 N10 120.0 . . ?
C303 N11 C307 120.0 . . ?
C303 N11 Rh11 112.9(16) . . ?
C307 N11 Rh11 125.5(16) . . ?
N11 C303 C304 120.0 . . ?
C303 C304 C305 120.0 . . ?
C306 C305 C304 120.0 . . ?
C307 C306 C305 120.0 . . ?
C306 C307 N11 120.0 . . ?
C308 N12 C312 120.0 . . ?
C308 N12 Rh12 111.2(19) . . ?
C312 N12 Rh12 124.7(18) . . ?
C309 C308 N12 120.0 . . ?
C310 C309 C308 120.0 . . ?
C309 C310 C311 120.0 . . ?
C312 C311 C310 120.0 . . ?
C311 C312 N12 120.0 . . ?
C11S N1S C13S 110(5) . . ?
C11S N1S C15S 110(4) . . ?
C13S N1S C15S 109(4) . . ?
C11S N1S C17S 109(4) . . ?
C13S N1S C17S 110(5) . . ?
C15S N1S C17S 110(4) . . ?
N1S C11S C12S 121(5) . . ?
N1S C13S C14S 122(5) . . ?
N1S C15S C16S 121(6) . . ?
N1S C17S C18S 130(6) . . ?
Cl1 C1S Cl2 99.5(15) . . ?
Cl3 C2S Cl4 99.4(15) . . ?
Cl5 C3S Cl6 99.4(15) . . ?
Cl7 C4S Cl8 99(4) . . ?

loop_
_geom_bond_atom_site_label_1
_geom_bond_atom_site_label_2
_geom_bond_distance
_geom_bond_site_symmetry_2
_geom_bond_publ_flag
Rh1 C20 2.061(19) . ?
Rh1 O3 2.15(2) . ?
Rh1 P1 2.184(12) . ?
Rh1 O1 2.19(2) . ?
Rh1 N1 2.24(2) . ?
Rh1 Rh2 2.540(4) . ?
Rh2 C2 2.087(19) . ?
Rh2 O4 2.12(3) . ?
Rh2 O2 2.16(2) . ?
Rh2 P2 2.183(11) . ?
Rh2 N2 2.255(17) . ?
Rh3 C56 2.055(17) . ?
Rh3 O5 2.09(3) . ?
Rh3 O7 2.11(2) . ?
Rh3 P3 2.274(14) . ?
Rh3 N3 2.29(2) . ?
Rh3 Rh4 2.56(2) . ?
Rh4 C38 2.04(2) . ?
Rh4 O6 2.13(3) . ?
Rh4 P4 2.197(11) . ?
Rh4 O8 2.23(2) . ?
Rh4 N4 2.26(2) . ?
Rh5 C92 2.08(2) . ?
Rh5 O9 2.13(4) . ?
Rh5 O11 2.14(2) . ?
Rh5 P5 2.219(11) . ?
Rh5 N5 2.23(2) . ?
Rh5 Rh6 2.55(1) . ?
Rh6 C74 2.074(18) . ?
Rh6 O12 2.17(2) . ?
Rh6 P6 2.193(15) . ?
Rh6 O10 2.20(3) . ?
Rh6 N6 2.274(19) . ?
Rh7 C128 2.058(17) . ?
Rh7 O15 2.14(2) . ?
Rh7 O13 2.17(3) . ?
Rh7 N7 2.235(19) . ?
Rh7 P7 2.254(12) . ?
Rh7 Rh8 2.56(2) . ?
Rh8 C110 2.029(19) . ?
Rh8 O14 2.15(3) . ?
Rh8 O16 2.20(2) . ?
Rh8 P8 2.214(11) . ?
Rh8 N8 2.29(2) . ?
Rh9 C164 2.018(17) . ?
Rh9 O19 2.10(2) . ?
Rh9 P9 2.182(15) . ?
Rh9 N9 2.24(2) . ?
Rh9 O17 2.24(2) . ?
Rh9 Rh10 2.53(1) . ?
Rh10 C146 2.06(2) . ?
Rh10 O18 2.14(3) . ?
Rh10 O20 2.18(2) . ?
Rh10 P10 2.194(12) . ?
Rh10 N10 2.208(18) . ?
Rh11 C200 2.042(19) . ?
Rh11 O21 2.15(2) . ?
Rh11 O23 2.18(3) . ?
Rh11 P11 2.177(14) . ?
Rh11 N11 2.26(3) . ?
Rh11 Rh12 2.55(3) . ?
Rh12 C182 2.06(2) . ?
Rh12 O22 2.13(2) . ?
Rh12 O24 2.18(3) . ?
Rh12 P12 2.230(13) . ?
Rh12 N12 2.39(3) . ?
P1 C7 1.82(2) . ?
P1 C13 1.82(2) . ?
P1 C1 1.85(2) . ?
P2 C19 1.80(2) . ?
P2 C31 1.83(2) . ?
P2 C25 1.89(2) . ?
P3 C43 1.79(2) . ?
P3 C37 1.79(2) . ?
P3 C49 1.81(2) . ?
P4 C55 1.78(2) . ?
P4 C61 1.83(3) . ?
P4 C67 1.85(3) . ?
P5 C73 1.77(2) . ?
P5 C79 1.82(2) . ?
P5 C85 1.91(3) . ?
P6 C97 1.79(3) . ?
P6 C103 1.82(2) . ?
P6 C91 1.88(2) . ?
P7 C109 1.81(2) . ?
P7 C121 1.84(2) . ?
P7 C115 1.87(2) . ?
P8 C127 1.742(19) . ?
P8 C139 1.85(2) . ?
P8 C133 1.87(2) . ?
P9 C145 1.81(3) . ?
P9 C151 1.83(3) . ?
P9 C157 1.85(2) . ?
P10 C163 1.75(2) . ?
P10 C169 1.78(2) . ?
P10 C175 1.87(3) . ?
P11 C193 1.79(3) . ?
P11 C181 1.84(3) . ?
P11 C187 1.86(3) . ?
P12 C205 1.74(3) . ?
P12 C211 1.81(3) . ?
P12 C199 1.84(3) . ?
O1 C234 1.17(3) . ?
O2 C234 1.42(4) . ?
O3 C242 1.31(4) . ?
O4 C242 1.30(4) . ?
O5 C252 1.49(4) . ?
O6 C252 1.19(4) . ?
O7 C243 1.12(4) . ?
O8 C243 1.50(5) . ?
O9 C250 1.28(4) . ?
O10 C250 1.18(4) . ?
O11 C233 1.26(3) . ?
O12 C233 1.32(4) . ?
O13 C225 1.36(4) . ?
O14 C225 1.25(4) . ?
O15 C232 1.23(4) . ?
O16 C232 1.44(4) . ?
O17 C224 1.15(3) . ?
O18 C224 1.33(4) . ?
O19 C241 1.45(4) . ?
O20 C241 1.27(4) . ?
O21 C223 1.35(4) . ?
O22 C223 1.19(4) . ?
O23 C251 1.25(4) . ?
O24 C251 1.30(4) . ?
C1 C2 1.3900 . ?
C1 C6 1.3900 . ?
C2 C3 1.3900 . ?
C3 C4 1.3900 . ?
C4 C5 1.3900 . ?
C5 C6 1.3900 . ?
C7 C8 1.3900 . ?
C7 C12 1.3900 . ?
C8 C9 1.3900 . ?
C9 C10 1.3900 . ?
C10 C11 1.3900 . ?
C11 C12 1.3900 . ?
C13 C14 1.3900 . ?
C13 C18 1.3900 . ?
C14 C15 1.3900 . ?
C15 C16 1.3900 . ?
C16 C17 1.3900 . ?
C17 C18 1.3900 . ?
C19 C20 1.3900 . ?
C19 C24 1.3900 . ?
C20 C21 1.3900 . ?
C21 C22 1.3900 . ?
C22 C23 1.3900 . ?
C23 C24 1.3900 . ?
C25 C26 1.3900 . ?
C25 C30 1.3900 . ?
C26 C27 1.3900 . ?
C27 C28 1.3900 . ?
C28 C29 1.3900 . ?
C29 C30 1.3900 . ?
C31 C32 1.3900 . ?
C31 C36 1.3900 . ?
C32 C33 1.3900 . ?
C33 C34 1.3900 . ?
C34 C35 1.3900 . ?
C35 C36 1.3900 . ?
C37 C38 1.3900 . ?
C37 C42 1.3900 . ?
C38 C39 1.3900 . ?
C39 C40 1.3900 . ?
C40 C41 1.3900 . ?
C41 C42 1.3900 . ?
C43 C44 1.3900 . ?
C43 C48 1.3900 . ?
C44 C45 1.3900 . ?
C45 C46 1.3900 . ?
C46 C47 1.3900 . ?
C47 C48 1.3900 . ?
C49 C50 1.3900 . ?
C49 C54 1.3900 . ?
C50 C51 1.3900 . ?
C51 C52 1.3900 . ?
C52 C53 1.3900 . ?
C53 C54 1.3900 . ?
C55 C56 1.3900 . ?
C55 C60 1.3900 . ?
C56 C57 1.3900 . ?
C57 C58 1.3900 . ?
C58 C59 1.3900 . ?
C59 C60 1.3900 . ?
C61 C62 1.3900 . ?
C61 C66 1.3900 . ?
C62 C63 1.3900 . ?
C63 C64 1.3900 . ?
C64 C65 1.3900 . ?
C65 C66 1.3900 . ?
C67 C68 1.3900 . ?
C67 C72 1.3900 . ?
C68 C69 1.3900 . ?
C69 C70 1.3900 . ?
C70 C71 1.3900 . ?
C71 C72 1.3900 . ?
C73 C74 1.3900 . ?
C73 C78 1.3900 . ?
C74 C75 1.3900 . ?
C75 C76 1.3900 . ?
C76 C77 1.3900 . ?
C77 C78 1.3900 . ?
C79 C80 1.3900 . ?
C79 C84 1.3900 . ?
C80 C81 1.3900 . ?
C81 C82 1.3900 . ?
C82 C83 1.3900 . ?
C83 C84 1.3900 . ?
C85 C86 1.3900 . ?
C85 C90 1.3900 . ?
C86 C87 1.3900 . ?
C87 C88 1.3900 . ?
C88 C89 1.3900 . ?
C89 C90 1.3900 . ?
C91 C92 1.3900 . ?
C91 C96 1.3900 . ?
C92 C93 1.3900 . ?
C93 C94 1.3900 . ?
C94 C95 1.3900 . ?
C95 C96 1.3900 . ?
C97 C98 1.3900 . ?
C97 C102 1.3900 . ?
C98 C99 1.3900 . ?
C99 C100 1.3900 . ?
C100 C101 1.3900 . ?
C101 C102 1.3900 . ?
C103 C104 1.3900 . ?
C103 C108 1.3900 . ?
C104 C105 1.3900 . ?
C105 C106 1.3900 . ?
C106 C107 1.3900 . ?
C107 C108 1.3900 . ?
C109 C110 1.3900 . ?
C109 C114 1.3900 . ?
C110 C111 1.3900 . ?
C111 C112 1.3900 . ?
C112 C113 1.3900 . ?
C113 C114 1.3900 . ?
C115 C116 1.3900 . ?
C115 C120 1.3900 . ?
C116 C117 1.3900 . ?
C117 C118 1.3900 . ?
C118 C119 1.3900 . ?
C119 C120 1.3900 . ?
C121 C122 1.3900 . ?
C121 C126 1.3900 . ?
C122 C123 1.3900 . ?
C123 C124 1.3900 . ?
C124 C125 1.3900 . ?
C125 C126 1.3900 . ?
C127 C128 1.3900 . ?
C127 C132 1.3900 . ?
C128 C129 1.3900 . ?
C129 C130 1.3900 . ?
C130 C131 1.3900 . ?
C131 C132 1.3900 . ?
C133 C134 1.3900 . ?
C133 C138 1.3900 . ?
C134 C135 1.3900 . ?
C135 C136 1.3900 . ?
C136 C137 1.3900 . ?
C137 C138 1.3900 . ?
C139 C140 1.3900 . ?
C139 C144 1.3900 . ?
C140 C141 1.3900 . ?
C141 C142 1.3900 . ?
C142 C143 1.3900 . ?
C143 C144 1.3900 . ?
C145 C146 1.3900 . ?
C145 C150 1.3900 . ?
C146 C147 1.3900 . ?
C147 C148 1.3900 . ?
C148 C149 1.3900 . ?
C149 C150 1.3900 . ?
C151 C152 1.3900 . ?
C151 C156 1.3900 . ?
C152 C153 1.3900 . ?
C153 C154 1.3900 . ?
C154 C155 1.3900 . ?
C155 C156 1.3900 . ?
C157 C158 1.3900 . ?
C157 C162 1.3900 . ?
C158 C159 1.3900 . ?
C159 C160 1.3900 . ?
C160 C161 1.3900 . ?
C161 C162 1.3900 . ?
C163 C164 1.3900 . ?
C163 C168 1.3900 . ?
C164 C165 1.3900 . ?
C165 C166 1.3900 . ?
C166 C167 1.3900 . ?
C167 C168 1.3900 . ?
C169 C170 1.3900 . ?
C169 C174 1.3900 . ?
C170 C171 1.3900 . ?
C171 C172 1.3900 . ?
C172 C173 1.3900 . ?
C173 C174 1.3900 . ?
C175 C176 1.3900 . ?
C175 C180 1.3900 . ?
C176 C177 1.3900 . ?
C177 C178 1.3900 . ?
C178 C179 1.3900 . ?
C179 C180 1.3900 . ?
C181 C182 1.3900 . ?
C181 C186 1.3900 . ?
C182 C183 1.3900 . ?
C183 C184 1.3900 . ?
C184 C185 1.3900 . ?
C185 C186 1.3900 . ?
C187 C188 1.3900 . ?
C187 C192 1.3900 . ?
C188 C189 1.3900 . ?
C189 C190 1.3900 . ?
C190 C191 1.3900 . ?
C191 C192 1.3900 . ?
C193 C194 1.3900 . ?
C193 C198 1.3900 . ?
C194 C195 1.3900 . ?
C195 C196 1.3900 . ?
C196 C197 1.3900 . ?
C197 C198 1.3900 . ?
C199 C200 1.3900 . ?
C199 C204 1.3900 . ?
C200 C201 1.3900 . ?
C201 C202 1.3900 . ?
C202 C203 1.3900 . ?
C203 C204 1.3900 . ?
C205 C206 1.3900 . ?
C205 C210 1.3900 . ?
C206 C207 1.3900 . ?
C207 C208 1.3900 . ?
C208 C209 1.3900 . ?
C209 C210 1.3900 . ?
C211 C212 1.3900 . ?
C211 C216 1.3900 . ?
C212 C213 1.3900 . ?
C213 C214 1.3900 . ?
C214 C215 1.3900 . ?
C215 C216 1.3900 . ?
C217 C218 1.3900 . ?
C217 C222 1.3900 . ?
C217 C223 1.498(10) . ?
C218 C219 1.3900 . ?
C219 C220 1.3900 . ?
C219 C224 1.50(4) . ?
C220 C221 1.3900 . ?
C221 C222 1.3900 . ?
C221 C225 1.50(4) . ?
C226 C227 1.3900 . ?
C226 C231 1.3900 . ?
C226 C232 1.50(3) . ?
C227 C228 1.3900 . ?
C228 C229 1.3900 . ?
C228 C233 1.51(3) . ?
C229 C230 1.3900 . ?
C230 C231 1.3900 . ?
C230 C234 1.51(4) . ?
C235 C236 1.3900 . ?
C235 C240 1.3900 . ?
C235 C241 1.50(4) . ?
C236 C237 1.3900 . ?
C237 C238 1.3900 . ?
C237 C242 1.50(4) . ?
C238 C239 1.3900 . ?
C239 C240 1.3900 . ?
C239 C243 1.50(3) . ?
C244 C245 1.3900 . ?
C244 C249 1.3900 . ?
C244 C250 1.50(4) . ?
C245 C246 1.3900 . ?
C246 C247 1.3900 . ?
C246 C251 1.50(1) . ?
C247 C248 1.3900 . ?
C248 C249 1.3900 . ?
C248 C252 1.50(4) . ?
N1 C253 1.3900 . ?
N1 C257 1.3900 . ?
C253 C254 1.3900 . ?
C254 C255 1.3900 . ?
C255 C256 1.3900 . ?
C256 C257 1.3900 . ?
N2 C258 1.3900 . ?
N2 C262 1.3900 . ?
C258 C259 1.3900 . ?
C259 C260 1.3900 . ?
C260 C261 1.3900 . ?
C261 C262 1.3900 . ?
N3 C263 1.3900 . ?
N3 C267 1.3900 . ?
C263 C264 1.3900 . ?
C264 C265 1.3900 . ?
C265 C266 1.3900 . ?
C266 C267 1.3900 . ?
N4 C268 1.3900 . ?
N4 C272 1.3900 . ?
C268 C269 1.3900 . ?
C269 C270 1.3900 . ?
C270 C271 1.3900 . ?
C271 C272 1.3900 . ?
N5 C273 1.3900 . ?
N5 C277 1.3900 . ?
C273 C274 1.3900 . ?
C274 C275 1.3900 . ?
C275 C276 1.3900 . ?
C276 C277 1.3900 . ?
N6 C278 1.3900 . ?
N6 C282 1.3900 . ?
C278 C279 1.3900 . ?
C279 C280 1.3900 . ?
C280 C281 1.3900 . ?
C281 C282 1.3900 . ?
N7 C283 1.3900 . ?
N7 C287 1.3900 . ?
C283 C284 1.3900 . ?
C284 C285 1.3900 . ?
C285 C286 1.3900 . ?
C286 C287 1.3900 . ?
N8 C288 1.3900 . ?
N8 C292 1.3900 . ?
C288 C289 1.3900 . ?
C289 C290 1.3900 . ?
C290 C291 1.3900 . ?
C291 C292 1.3900 . ?
N9 C293 1.3900 . ?
N9 C297 1.3900 . ?
C293 C294 1.3900 . ?
C294 C295 1.3900 . ?
C295 C296 1.3900 . ?
C296 C297 1.3900 . ?
N10 C298 1.3900 . ?
N10 C302 1.3900 . ?
C298 C299 1.3900 . ?
C299 C300 1.3900 . ?
C300 C301 1.3900 . ?
C301 C302 1.3900 . ?
N11 C303 1.3900 . ?
N11 C307 1.3900 . ?
C303 C304 1.3900 . ?
C304 C305 1.3900 . ?
C305 C306 1.3900 . ?
C306 C307 1.3900 . ?
N12 C308 1.3900 . ?
N12 C312 1.3900 . ?
C308 C309 1.3900 . ?
C309 C310 1.3900 . ?
C310 C311 1.3900 . ?
C311 C312 1.3900 . ?
N1S C11S 1.39(4) . ?
N1S C13S 1.39(4) . ?
N1S C15S 1.39(4) . ?
N1S C17S 1.39(4) . ?
C11S C12S 1.61(9) . ?
C13S C14S 1.54(8) . ?
C15S C16S 1.62(9) . ?
C17S C18S 1.49(9) . ?
C1S Cl1 1.77(3) . ?
C1S Cl2 1.87(3) . ?
C2S Cl3 1.77(3) . ?
C2S Cl4 1.87(3) . ?
C3S Cl5 1.77(3) . ?
C3S Cl6 1.87(7) . ?
C4S Cl7 1.78(10) . ?
C4S Cl8 1.87(3) . ?
